data_7121816
loop_
_publ_author_name
'Zuo, Wei'
'Huang, Zhe'
'Zhao, Yanxia'
'Xu, Wenhua'
'Liu, Zhihua'
'Yang, Xiao-Juan'
'Jia, Chuandong'
'Wu, Biao'

_publ_section_title
;
 Chirality sensing of choline derivatives by a triple anion helicate cage
 through induced circular dichroism.
;
_journal_issue 53
_journal_name_full 'Chemical communications (Cambridge, England)'
_journal_page_first 7378
_journal_page_last 7381
_journal_paper_doi 10.1039/c8cc03883j
_journal_volume 54
_journal_year 2018
_chemical_formula_sum 'C209 H298 N36 O33 P2'
_chemical_formula_weight 3904.76
_space_group_crystal_system triclinic
_space_group_IT_number 2
_space_group_name_Hall '-P 1'
_space_group_name_H-M_alt 'P -1'
_symmetry_space_group_name_Hall '-P 1'
_symmetry_space_group_name_H-M 'P -1'
_atom_sites_solution_hydrogens geom
_atom_sites_solution_primary direct
_atom_sites_solution_secondary difmap
_audit_creation_method SHELXL-2014/7
_audit_update_record
;
2018-01-20 deposited with the CCDC.
2018-06-11 downloaded from the CCDC.
;
_cell_angle_alpha 86.839(3)
_cell_angle_beta 77.529(3)
_cell_angle_gamma 75.246(3)
_cell_formula_units_Z 2
_cell_length_a 19.830(3)
_cell_length_b 22.082(4)
_cell_length_c 27.967(5)
_cell_measurement_reflns_used 9823
_cell_measurement_temperature 123(2)
_cell_measurement_theta_max 25.05
_cell_measurement_theta_min 2.17
_cell_volume 11563(3)
_computing_cell_refinement 'Bruker SMART'
_computing_data_collection 'Bruker SMART APEX II'
_computing_data_reduction 'Bruker SAINT'
_computing_molecular_graphics SHELXTL
_computing_publication_material SHELXTL
_computing_structure_refinement 'SHELXL-2014/7 (Sheldrick, 2014)'
_computing_structure_solution 'SHELXL-2014/7 (Sheldrick, 2014)'
_diffrn_ambient_temperature 123(2)
_diffrn_detector_area_resol_mean 'fine-focus sealed tube'
_diffrn_measured_fraction_theta_full 0.972
_diffrn_measured_fraction_theta_max 0.972
_diffrn_measurement_device_type 'Bruker APEX II area detector'
_diffrn_measurement_method '\w scan'
_diffrn_radiation_type MoK\a
_diffrn_radiation_wavelength 0.71073
_diffrn_reflns_av_R_equivalents 0.0379
_diffrn_reflns_av_unetI/netI 0.0771
_diffrn_reflns_Laue_measured_fraction_full 0.972
_diffrn_reflns_Laue_measured_fraction_max 0.972
_diffrn_reflns_limit_h_max 23
_diffrn_reflns_limit_h_min -21
_diffrn_reflns_limit_k_max 26
_diffrn_reflns_limit_k_min -26
_diffrn_reflns_limit_l_max 33
_diffrn_reflns_limit_l_min -33
_diffrn_reflns_number 74970
_diffrn_reflns_point_group_measured_fraction_full 0.972
_diffrn_reflns_point_group_measured_fraction_max 0.972
_diffrn_reflns_theta_full 25.123
_diffrn_reflns_theta_max 25.123
_diffrn_reflns_theta_min 1.440
_exptl_absorpt_coefficient_mu 0.090
_exptl_absorpt_correction_type multi-scan
_exptl_absorpt_process_details SADABS
_exptl_crystal_colour YELLOW
_exptl_crystal_density_diffrn 1.121
_exptl_crystal_description block
_exptl_crystal_F_000 4196
_exptl_crystal_size_max 0.300
_exptl_crystal_size_mid 0.250
_exptl_crystal_size_min 0.250
_exptl_transmission_factor_max 0.7452
_exptl_transmission_factor_min 0.3060
_platon_squeeze_details
;
;
_refine_diff_density_max 1.081
_refine_diff_density_min -0.615
_refine_diff_density_rms 0.080
_refine_ls_extinction_method none
_refine_ls_goodness_of_fit_ref 1.164
_refine_ls_hydrogen_treatment constr
_refine_ls_matrix_type full
_refine_ls_number_parameters 2476
_refine_ls_number_reflns 40149
_refine_ls_number_restraints 15
_refine_ls_restrained_S_all 1.172
_refine_ls_R_factor_all 0.1531
_refine_ls_R_factor_gt 0.1051
_refine_ls_shift/su_max 0.112
_refine_ls_shift/su_mean 0.003
_refine_ls_structure_factor_coef Fsqd
_refine_ls_weighting_details 'w=1/[\s^2^(Fo^2^)+(0.0300P)^2^+28.8817P] where P=(Fo^2^+2Fc^2^)/3'
_refine_ls_weighting_scheme calc
_refine_ls_wR_factor_gt 0.2282
_refine_ls_wR_factor_ref 0.2449
_reflns_Friedel_coverage 0.000
_reflns_number_gt 24532
_reflns_number_total 40149
_reflns_threshold_expression 'I > 2\s(I)'
_cod_data_source_file c8cc03883j2.cif
_cod_data_source_block 3
_cod_depositor_comments
;
The following automatic conversions were performed:

'_exptl_absorpt_correction_type' value 'Multi-scan' changed to
'multi-scan' according to
/home/data/users/saulius/crontab/automatic-downloads/rss-feeds/RSC/lib/dictionaries/cif_core.dic
dictionary named 'cif_core.dic' version 2.4.2 from 2011-04-26.

Automatic conversion script
Id: cif_fix_values 4973 2017-02-22 13:04:09Z antanas 

 Adding full bibliography for 7121816.cif.
;
_cod_original_cell_volume 11564(3)
_cod_database_code 7121816
_shelx_shelxl_version_number 2014/7
_shelx_space_group_comment
;
The symmetry employed for this shelxl refinement is uniquely defined
by the following loop, which should always be used as a source of
symmetry information in preference to the above space-group names.
They are only intended as comments.
;
_shelx_estimated_absorpt_t_min 0.974
_shelx_estimated_absorpt_t_max 0.978

loop_
_space_group_symop_operation_xyz
'x, y, z'
'-x, -y, -z'

loop_
_atom_site_label
_atom_site_type_symbol
_atom_site_fract_x
_atom_site_fract_y
_atom_site_fract_z
_atom_site_U_iso_or_equiv
_atom_site_adp_type
_atom_site_occupancy
_atom_site_site_symmetry_order
_atom_site_calc_flag
_atom_site_refinement_flags_posn
_atom_site_refinement_flags_adp
_atom_site_refinement_flags_occupancy
C1 C 0.19904(11) 0.18384(11) 0.24303(8) 0.0655(7) Uani 1 1 d . . .
C2 C 0.24022(12) 0.17455(11) 0.19635(8) 0.0671(7) Uani 1 1 d . . .
H2 H 0.2256 0.1546 0.1725 0.080 Uiso 1 1 calc R U .
C3 C 0.30318(10) 0.19423(10) 0.18399(7) 0.0534(6) Uani 1 1 d . . .
H3 H 0.3307 0.1889 0.1515 0.064 Uiso 1 1 calc R U .
C4 C 0.32568(10) 0.22167(9) 0.21935(7) 0.0451(6) Uani 1 1 d . . .
C5 C 0.28385(11) 0.22895(12) 0.26716(8) 0.0666(8) Uani 1 1 d . . .
H5 H 0.2995 0.2463 0.2919 0.080 Uiso 1 1 calc R U .
C6 C 0.22026(13) 0.21122(13) 0.27868(10) 0.0795(9) Uani 1 1 d . . .
H6 H 0.1914 0.2178 0.3107 0.095 Uiso 1 1 calc R U .
C7 C 0.42328(9) 0.25783(9) 0.16556(6) 0.0382(5) Uani 1 1 d . . .
C8 C 0.52182(9) 0.30785(8) 0.13039(7) 0.0364(5) Uani 1 1 d . . .
C9 C 0.50358(10) 0.32601(9) 0.08548(7) 0.0464(6) Uani 1 1 d . . .
H9 H 0.4585 0.3236 0.0803 0.056 Uiso 1 1 calc R U .
C10 C 0.55029(10) 0.34756(10) 0.04812(8) 0.0534(7) Uani 1 1 d . . .
H10 H 0.5373 0.3593 0.0175 0.064 Uiso 1 1 calc R U .
C11 C 0.61504(10) 0.35191(9) 0.05533(8) 0.0515(6) Uani 1 1 d . . .
H11 H 0.6467 0.3668 0.0297 0.062 Uiso 1 1 calc R U .
C12 C 0.63452(9) 0.33473(9) 0.09955(7) 0.0436(6) Uani 1 1 d . . .
H12 H 0.6791 0.3388 0.1044 0.052 Uiso 1 1 calc R U .
C13 C 0.58886(9) 0.31129(8) 0.13746(6) 0.0349(5) Uani 1 1 d . . .
C14 C 0.67525(9) 0.27034(8) 0.19004(6) 0.0358(5) Uani 1 1 d . . .
C15 C 0.73600(9) 0.25595(8) 0.26011(7) 0.0378(5) Uani 1 1 d . . .
C16 C 0.80388(9) 0.25827(9) 0.23357(8) 0.0481(6) Uani 1 1 d . . .
H16 H 0.8134 0.2597 0.1988 0.058 Uiso 1 1 calc R U .
C17 C 0.85728(10) 0.25843(10) 0.25891(8) 0.0524(7) Uani 1 1 d . . .
H17 H 0.9036 0.2586 0.2407 0.063 Uiso 1 1 calc R U .
C18 C 0.84549(10) 0.25832(9) 0.30974(7) 0.0465(6) Uani 1 1 d . . .
C19 C 0.77823(11) 0.25593(10) 0.33447(8) 0.0536(7) Uani 1 1 d . . .
H19 H 0.7683 0.2554 0.3693 0.064 Uiso 1 1 calc R U .
C20 C 0.72470(10) 0.25422(10) 0.31057(7) 0.0490(6) Uani 1 1 d . . .
H20 H 0.6793 0.2518 0.3292 0.059 Uiso 1 1 calc R U .
C21 C 0.90173(10) 0.26646(9) 0.33591(8) 0.0511(6) Uani 1 1 d . . .
H21A H 0.9489 0.2409 0.3193 0.061 Uiso 1 1 calc R U .
H21B H 0.8913 0.2511 0.3700 0.061 Uiso 1 1 calc R U .
C22 C 0.90456(9) 0.33475(9) 0.33667(6) 0.0407(5) Uani 1 1 d . . .
C23 C 0.93847(10) 0.36195(9) 0.29530(6) 0.0445(6) Uani 1 1 d . . .
H23 H 0.9636 0.3369 0.2674 0.053 Uiso 1 1 calc R U .
C24 C 0.93579(10) 0.42485(9) 0.29470(6) 0.0422(6) Uani 1 1 d . . .
H24 H 0.9597 0.4424 0.2663 0.051 Uiso 1 1 calc R U .
C25 C 0.89953(9) 0.46297(9) 0.33403(6) 0.0381(5) Uani 1 1 d . . .
C26 C 0.86682(12) 0.43548(10) 0.37626(7) 0.0552(7) Uani 1 1 d . . .
H26 H 0.8424 0.4603 0.4044 0.066 Uiso 1 1 calc R U .
C27 C 0.87041(11) 0.37308(10) 0.37653(8) 0.0552(7) Uani 1 1 d . . .
H27 H 0.8484 0.3551 0.4055 0.066 Uiso 1 1 calc R U .
C28 C 0.89320(9) 0.56603(9) 0.36669(6) 0.0410(6) Uani 1 1 d . . .
C29 C 0.88034(9) 0.67816(9) 0.38297(7) 0.0418(6) Uani 1 1 d . . .
C30 C 0.89783(10) 0.73245(9) 0.36088(7) 0.0446(6) Uani 1 1 d . . .
C31 C 0.90012(13) 0.77980(11) 0.39106(8) 0.0653(8) Uani 1 1 d . . .
H31 H 0.9112 0.8171 0.3768 0.078 Uiso 1 1 calc R U .
C32 C 0.88674(14) 0.77348(12) 0.44080(9) 0.0757(9) Uani 1 1 d . . .
H32 H 0.8908 0.8056 0.4604 0.091 Uiso 1 1 calc R U .
C33 C 0.86782(12) 0.72238(11) 0.46273(8) 0.0652(8) Uani 1 1 d . . .
H33 H 0.8564 0.7195 0.4974 0.078 Uiso 1 1 calc R U .
C34 C 0.86535(11) 0.67388(11) 0.43354(7) 0.0558(7) Uani 1 1 d . . .
H34 H 0.8532 0.6374 0.4487 0.067 Uiso 1 1 calc R U .
C35 C 0.93516(10) 0.78300(9) 0.28183(7) 0.0452(6) Uani 1 1 d . . .
C36 C 0.96524(9) 0.81236(8) 0.19523(7) 0.0401(5) Uani 1 1 d . . .
C37 C 0.97083(10) 0.79321(9) 0.14751(7) 0.0472(6) Uani 1 1 d . . .
H37 H 0.9631 0.7536 0.1424 0.057 Uiso 1 1 calc R U .
C38 C 0.98723(12) 0.83009(9) 0.10774(8) 0.0543(7) Uani 1 1 d . . .
H38 H 0.9909 0.8161 0.0755 0.065 Uiso 1 1 calc R U .
C39 C 0.99824(12) 0.88713(9) 0.11508(8) 0.0555(7) Uani 1 1 d . . .
C40 C 0.99285(11) 0.90798(9) 0.16124(8) 0.0556(7) Uani 1 1 d . . .
H40 H 1.0011 0.9477 0.1654 0.067 Uiso 1 1 calc R U .
C41 C 0.97570(11) 0.87226(9) 0.20155(8) 0.0499(6) Uani 1 1 d . . .
H41 H 0.9709 0.8876 0.2335 0.060 Uiso 1 1 calc R U .
C42 C 0.37550(16) 0.07224(12) 0.37703(9) 0.0832(10) Uani 1 1 d . . .
H42 H 0.4070 0.0403 0.3558 0.100 Uiso 1 1 calc R U .
C43 C 0.3299(2) 0.05717(12) 0.41799(9) 0.1006(13) Uani 1 1 d . . .
C44 C 0.28484(19) 0.10289(13) 0.44878(10) 0.1051(12) Uani 1 1 d . . .
H44 H 0.2536 0.0921 0.4768 0.126 Uiso 1 1 calc R U .
C45 C 0.28481(14) 0.16506(12) 0.43907(9) 0.0737(9) Uani 1 1 d . . .
H45 H 0.2540 0.1968 0.4608 0.088 Uiso 1 1 calc R U .
C46 C 0.32943(11) 0.18098(10) 0.39783(7) 0.0497(6) Uani 1 1 d . . .
C47 C 0.37481(12) 0.13384(10) 0.36738(8) 0.0603(7) Uani 1 1 d . . .
H47 H 0.4061 0.1444 0.3392 0.072 Uiso 1 1 calc R U .
C48 C 0.29340(9) 0.29459(9) 0.41117(6) 0.0424(6) Uani 1 1 d . . .
C49 C 0.29996(9) 0.40215(10) 0.42384(7) 0.0455(6) Uani 1 1 d . . .
C50 C 0.25625(11) 0.41118(11) 0.47077(7) 0.0592(7) Uani 1 1 d . . .
H50 H 0.2428 0.3766 0.4884 0.071 Uiso 1 1 calc R U .
C51 C 0.23263(12) 0.47027(12) 0.49158(7) 0.0676(8) Uani 1 1 d . . .
H51 H 0.2012 0.4764 0.5228 0.081 Uiso 1 1 calc R U .
C52 C 0.25440(14) 0.52017(12) 0.46726(8) 0.0767(9) Uani 1 1 d . . .
H52 H 0.2384 0.5605 0.4820 0.092 Uiso 1 1 calc R U .
C53 C 0.29895(13) 0.51221(11) 0.42191(8) 0.0641(8) Uani 1 1 d . . .
H53 H 0.3151 0.5467 0.4061 0.077 Uiso 1 1 calc R U .
C54 C 0.32072(10) 0.45419(9) 0.39890(7) 0.0445(6) Uani 1 1 d . . .
C55 C 0.36981(9) 0.48677(8) 0.31491(7) 0.0412(5) Uani 1 1 d . . .
C56 C 0.44065(9) 0.49550(8) 0.23177(7) 0.0396(5) Uani 1 1 d . . .
C57 C 0.46937(10) 0.46178(9) 0.18869(7) 0.0444(6) Uani 1 1 d . . .
H57 H 0.4688 0.4190 0.1879 0.053 Uiso 1 1 calc R U .
C58 C 0.49890(10) 0.49011(9) 0.14670(7) 0.0472(6) Uani 1 1 d . . .
H58 H 0.5189 0.4663 0.1175 0.057 Uiso 1 1 calc R U .
C59 C 0.49970(9) 0.55221(8) 0.14680(7) 0.0422(5) Uani 1 1 d . . .
C60 C 0.46814(10) 0.58597(9) 0.18877(8) 0.0507(7) Uani 1 1 d . . .
H60 H 0.4663 0.6294 0.1888 0.061 Uiso 1 1 calc R U .
C61 C 0.43868(10) 0.55854(9) 0.23136(8) 0.0510(7) Uani 1 1 d . . .
H61 H 0.4172 0.5830 0.2601 0.061 Uiso 1 1 calc R U .
C62 C 0.53907(9) 0.58198(9) 0.10219(7) 0.0457(6) Uani 1 1 d . . .
H62A H 0.5168 0.6275 0.1015 0.055 Uiso 1 1 calc R U .
H62B H 0.5355 0.5632 0.0718 0.055 Uiso 1 1 calc R U .
C63 C 0.61781(9) 0.57133(8) 0.10469(6) 0.0389(5) Uani 1 1 d . . .
C64 C 0.66864(10) 0.51976(9) 0.08444(7) 0.0423(5) Uani 1 1 d . . .
H64 H 0.6551 0.4914 0.0663 0.051 Uiso 1 1 calc R U .
C65 C 0.73880(9) 0.50715(9) 0.08930(7) 0.0415(6) Uani 1 1 d . . .
H65 H 0.7725 0.4709 0.0745 0.050 Uiso 1 1 calc R U .
C66 C 0.75952(8) 0.54794(8) 0.11600(6) 0.0332(5) Uani 1 1 d . . .
C67 C 0.70857(9) 0.60114(8) 0.13622(6) 0.0367(5) Uani 1 1 d . . .
H67 H 0.7218 0.6300 0.1541 0.044 Uiso 1 1 calc R U .
C68 C 0.63910(9) 0.61217(8) 0.13046(7) 0.0388(5) Uani 1 1 d . . .
H68 H 0.6051 0.6487 0.1445 0.047 Uiso 1 1 calc R U .
C69 C 0.87966(9) 0.48255(9) 0.11988(6) 0.0388(5) Uani 1 1 d . . .
C70 C 0.98559(10) 0.36672(9) 0.14478(8) 0.0531(6) Uani 1 1 d . . .
H70 H 0.9484 0.3591 0.1314 0.064 Uiso 1 1 calc R U .
C71 C 1.03895(11) 0.31695(9) 0.15399(8) 0.0552(7) Uani 1 1 d . . .
H71 H 1.0383 0.2756 0.1466 0.066 Uiso 1 1 calc R U .
C72 C 1.09352(10) 0.32641(9) 0.17388(7) 0.0476(6) Uani 1 1 d . . .
H72 H 1.1304 0.2920 0.1802 0.057 Uiso 1 1 calc R U .
C73 C 1.09343(10) 0.38652(8) 0.18430(6) 0.0384(5) Uani 1 1 d . . .
H73 H 1.1302 0.3932 0.1987 0.046 Uiso 1 1 calc R U .
C74 C 1.04154(9) 0.43738(8) 0.17445(6) 0.0334(5) Uani 1 1 d . . .
C75 C 0.98489(9) 0.42825(8) 0.15469(7) 0.0389(5) Uani 1 1 d . . .
C76 C 1.10357(8) 0.52055(8) 0.17371(6) 0.0327(5) Uani 1 1 d . . .
C77 C 1.14474(9) 0.61506(9) 0.17943(7) 0.0458(6) Uani 1 1 d . U .
C78 C 1.21759(10) 0.58654(10) 0.17601(8) 0.0562(7) Uani 1 1 d . U .
H78 H 1.2330 0.5426 0.1804 0.067 Uiso 1 1 calc R U .
C79 C 1.26665(12) 0.62249(11) 0.16629(12) 0.0883(7) Uani 1 1 d . U .
H79 H 1.3159 0.6031 0.1638 0.106 Uiso 1 1 calc R U .
C80 C 1.24497(12) 0.68579(12) 0.16022(12) 0.0883(7) Uani 1 1 d . U .
C81 C 1.17212(16) 0.71497(15) 0.16632(11) 0.0922(9) Uiso 1 1 d . . .
H81 H 1.1565 0.7593 0.1647 0.111 Uiso 1 1 calc R U .
C82 C 1.12320(11) 0.67890(10) 0.17474(10) 0.0736(8) Uani 1 1 d . U .
H82 H 1.0740 0.6985 0.1773 0.088 Uiso 1 1 calc R U .
C83 C 0.60236(12) 0.06632(10) 0.11322(10) 0.0692(8) Uani 1 1 d . . .
C84 C 0.60747(13) 0.02048(11) 0.14817(10) 0.0754(8) Uani 1 1 d . . .
H84 H 0.6167 -0.0221 0.1390 0.090 Uiso 1 1 calc R U .
C85 C 0.59934(13) 0.03543(10) 0.19646(10) 0.0717(8) Uani 1 1 d . . .
H85 H 0.6039 0.0032 0.2204 0.086 Uiso 1 1 calc R U .
C86 C 0.58438(11) 0.09795(9) 0.21047(9) 0.0592(7) Uani 1 1 d . . .
C87 C 0.57912(11) 0.14334(10) 0.17322(10) 0.0657(8) Uani 1 1 d . . .
H87 H 0.5696 0.1861 0.1819 0.079 Uiso 1 1 calc R U .
C88 C 0.58684(12) 0.12910(10) 0.12638(9) 0.0668(8) Uani 1 1 d . . .
H88 H 0.5819 0.1612 0.1024 0.080 Uiso 1 1 calc R U .
C89 C 0.57782(11) 0.08520(9) 0.30000(9) 0.0600(7) Uani 1 1 d . . .
C90 C 0.56302(11) 0.10823(9) 0.38771(9) 0.0599(8) Uani 1 1 d . . .
C91 C 0.55666(15) 0.04996(11) 0.40697(11) 0.0926(11) Uani 1 1 d . . .
H91 H 0.5526 0.0194 0.3859 0.111 Uiso 1 1 calc R U .
C92 C 0.55601(18) 0.03480(11) 0.45612(12) 0.1192(13) Uani 1 1 d . . .
H92 H 0.5538 -0.0061 0.4675 0.143 Uiso 1 1 calc R U .
C93 C 0.55860(17) 0.07849(11) 0.48798(11) 0.1066(12) Uani 1 1 d . . .
H93 H 0.5580 0.0683 0.5215 0.128 Uiso 1 1 calc R U .
C94 C 0.56214(14) 0.13958(11) 0.47021(10) 0.0843(10) Uani 1 1 d . . .
H94 H 0.5628 0.1708 0.4920 0.101 Uiso 1 1 calc R U .
C95 C 0.56463(11) 0.15330(9) 0.42075(9) 0.0621(7) Uani 1 1 d . . .
C96 C 0.58115(10) 0.26110(9) 0.42701(7) 0.0473(6) Uani 1 1 d . . .
C97 C 0.56466(9) 0.37691(8) 0.42284(6) 0.0363(5) Uani 1 1 d . . .
C98 C 0.51465(10) 0.43034(8) 0.41498(7) 0.0402(5) Uani 1 1 d . . .
H98 H 0.4762 0.4269 0.4010 0.048 Uiso 1 1 calc R U .
C99 C 0.51903(10) 0.48827(9) 0.42676(7) 0.0416(6) Uani 1 1 d . . .
H99 H 0.4835 0.5241 0.4208 0.050 Uiso 1 1 calc R U .
C100 C 0.57425(10) 0.49582(9) 0.44722(6) 0.0399(5) Uani 1 1 d . . .
C101 C 0.62329(11) 0.44225(10) 0.45578(7) 0.0545(6) Uani 1 1 d . . .
H101 H 0.6608 0.4456 0.4709 0.065 Uiso 1 1 calc R U .
C102 C 0.61999(11) 0.38323(10) 0.44314(8) 0.0574(7) Uani 1 1 d . . .
H102 H 0.6558 0.3473 0.4485 0.069 Uiso 1 1 calc R U .
C103 C 0.58027(11) 0.56038(9) 0.45815(7) 0.0486(6) Uani 1 1 d . . .
H10A H 0.6134 0.5565 0.4807 0.058 Uiso 1 1 calc R U .
H10B H 0.5329 0.5855 0.4748 0.058 Uiso 1 1 calc R U .
C104 C 0.60698(10) 0.59428(8) 0.41214(6) 0.0399(5) Uani 1 1 d . . .
C105 C 0.68061(9) 0.58457(9) 0.39282(6) 0.0395(5) Uani 1 1 d . . .
H105 H 0.7137 0.5584 0.4099 0.047 Uiso 1 1 calc R U .
C106 C 0.70545(9) 0.61255(9) 0.34934(6) 0.0382(5) Uani 1 1 d . . .
H106 H 0.7554 0.6058 0.3372 0.046 Uiso 1 1 calc R U .
C107 C 0.65888(9) 0.65018(8) 0.32322(6) 0.0347(5) Uani 1 1 d . . .
C108 C 0.58524(10) 0.66048(9) 0.34235(7) 0.0455(6) Uani 1 1 d . . .
H108 H 0.5518 0.6863 0.3255 0.055 Uiso 1 1 calc R U .
C109 C 0.56223(10) 0.63220(9) 0.38636(7) 0.0483(6) Uani 1 1 d . . .
H109 H 0.5124 0.6398 0.3991 0.058 Uiso 1 1 calc R U .
C110 C 0.65416(9) 0.70731(8) 0.24429(6) 0.0383(5) Uani 1 1 d . . .
C111 C 0.67494(9) 0.77188(8) 0.16974(6) 0.0376(5) Uani 1 1 d . . .
C112 C 0.72281(9) 0.77460(8) 0.12494(6) 0.0351(5) Uani 1 1 d . . .
C113 C 0.70032(10) 0.81625(8) 0.08827(7) 0.0428(6) Uani 1 1 d . . .
H113 H 0.7325 0.8183 0.0580 0.051 Uiso 1 1 calc R U .
C114 C 0.63244(11) 0.85382(9) 0.09590(7) 0.0534(7) Uani 1 1 d . . .
H114 H 0.6175 0.8815 0.0708 0.064 Uiso 1 1 calc R U .
C115 C 0.58616(12) 0.85161(11) 0.13945(8) 0.0642(8) Uani 1 1 d . . .
H115 H 0.5393 0.8782 0.1445 0.077 Uiso 1 1 calc R U .
C116 C 0.60621(11) 0.81174(11) 0.17595(7) 0.0577(7) Uani 1 1 d . . .
H116 H 0.5731 0.8111 0.2060 0.069 Uiso 1 1 calc R U .
C117 C 0.84995(9) 0.73824(8) 0.08287(6) 0.0370(5) Uani 1 1 d . . .
C118 C 0.97749(9) 0.67866(8) 0.06270(7) 0.0399(5) Uani 1 1 d . . .
C119 C 0.99781(11) 0.70617(10) 0.01730(7) 0.0504(6) Uani 1 1 d . . .
H119 H 0.9638 0.7365 0.0036 0.061 Uiso 1 1 calc R U .
C120 C 1.06852(11) 0.68835(10) -0.00729(8) 0.0583(7) Uani 1 1 d . . .
H120 H 1.0830 0.7054 -0.0386 0.070 Uiso 1 1 calc R U .
C121 C 1.11704(10) 0.64642(10) 0.01359(8) 0.0544(7) Uani 1 1 d . . .
C122 C 1.09925(10) 0.61817(10) 0.05811(8) 0.0543(7) Uani 1 1 d . . .
H122 H 1.1337 0.5883 0.0717 0.065 Uiso 1 1 calc R U .
C123 C 1.02809(10) 0.63599(9) 0.08185(7) 0.0453(6) Uani 1 1 d . . .
H123 H 1.0139 0.6178 0.1127 0.054 Uiso 1 1 calc R U .
C124 C 0.6674(3) 0.4491(2) 0.20114(11) 0.3079(19) Uani 1 1 d D . .
H13A H 0.7141 0.4201 0.1898 0.462 Uiso 1 1 calc R U .
H12B H 0.6667 0.4898 0.1850 0.462 Uiso 1 1 calc R U .
H12C H 0.6302 0.4322 0.1930 0.462 Uiso 1 1 calc R U .
C125 C 0.60194(10) 0.41667(11) 0.28191(9) 0.0666(8) Uani 1 1 d . . .
H12D H 0.6177 0.3785 0.2620 0.100 Uiso 1 1 calc R U .
H12E H 0.5535 0.4388 0.2788 0.100 Uiso 1 1 calc R U .
H12F H 0.6022 0.4056 0.3163 0.100 Uiso 1 1 calc R U .
C126 C 0.62036(14) 0.52361(12) 0.27135(15) 0.1175(15) Uani 1 1 d . . .
H12G H 0.5950 0.5314 0.3055 0.176 Uiso 1 1 calc R U .
H12H H 0.5866 0.5378 0.2497 0.176 Uiso 1 1 calc R U .
H12I H 0.6576 0.5466 0.2637 0.176 Uiso 1 1 calc R U .
C127 C 0.72481(12) 0.42950(12) 0.25881(12) 0.1069(12) Uani 1 1 d D . .
H127 H 0.7349 0.3842 0.2504 0.128 Uiso 1 1 calc R U .
C128 C 0.7100(3) 0.43973(16) 0.32180(9) 0.1861(17) Uani 1 1 d D . .
H12J H 0.7414 0.4643 0.3290 0.279 Uiso 1 1 calc R U .
H12K H 0.7201 0.3987 0.3378 0.279 Uiso 1 1 calc R U .
H12L H 0.6602 0.4619 0.3341 0.279 Uiso 1 1 calc R U .
C129 C 0.78423(12) 0.45368(12) 0.23936(10) 0.0731(9) Uani 1 1 d . . .
H13' H 0.8239 0.4316 0.2551 0.088 Uiso 1 1 calc R U .
H12M H 0.7993 0.4435 0.2040 0.088 Uiso 1 1 calc R U .
C130 C 0.78289(10) 0.61185(10) 0.98668(7) 0.0524(6) Uani 1 1 d . . .
H13B H 0.7613 0.5828 1.0095 0.063 Uiso 1 1 calc R U .
H13C H 0.8024 0.6367 1.0061 0.063 Uiso 1 1 calc R U .
C131 C 0.84463(12) 0.57306(12) 0.94978(8) 0.0658(8) Uani 1 1 d . . .
H13D H 0.8271 0.5437 0.9330 0.079 Uiso 1 1 calc R U .
H13E H 0.8641 0.6011 0.9248 0.079 Uiso 1 1 calc R U .
C132 C 0.90335(12) 0.53628(11) 0.97463(8) 0.0649(8) Uani 1 1 d . . .
H20N H 0.8829 0.5116 1.0020 0.078 Uiso 1 1 calc R U .
H13G H 0.9392 0.5067 0.9509 0.078 Uiso 1 1 calc R U .
C133 C 0.93926(14) 0.57959(13) 0.99408(11) 0.0919(10) Uani 1 1 d . . .
H13H H 0.9566 0.6062 0.9675 0.138 Uiso 1 1 calc R U .
H13I H 0.9796 0.5547 1.0074 0.138 Uiso 1 1 calc R U .
H13J H 0.9049 0.6060 1.0200 0.138 Uiso 1 1 calc R U .
C134 C 0.69510(9) 0.62085(9) 0.93354(6) 0.0419(6) Uani 1 1 d . . .
H13K H 0.6609 0.6515 0.9176 0.050 Uiso 1 1 calc R U .
H13L H 0.7351 0.5998 0.9073 0.050 Uiso 1 1 calc R U .
C135 C 0.65827(10) 0.57224(9) 0.95919(7) 0.0493(6) Uani 1 1 d . . .
H13M H 0.6118 0.5936 0.9797 0.059 Uiso 1 1 calc R U .
H13N H 0.6877 0.5469 0.9811 0.059 Uiso 1 1 calc R U .
C136 C 0.64603(10) 0.52892(9) 0.92301(7) 0.0496(6) Uani 1 1 d . . .
H13O H 0.6175 0.5544 0.9006 0.059 Uiso 1 1 calc R U .
H13P H 0.6926 0.5069 0.9030 0.059 Uiso 1 1 calc R U .
C137 C 0.60782(12) 0.48105(11) 0.94822(9) 0.0685(8) Uani 1 1 d . . .
H13Q H 0.6348 0.4569 0.9715 0.103 Uiso 1 1 calc R U .
H13R H 0.6039 0.4528 0.9237 0.103 Uiso 1 1 calc R U .
H13S H 0.5600 0.5025 0.9658 0.103 Uiso 1 1 calc R U .
C138 C 0.66535(12) 0.68674(10) 1.00884(7) 0.0541(7) Uani 1 1 d . . .
H13T H 0.6450 0.6535 1.0269 0.065 Uiso 1 1 calc R U .
H13U H 0.6876 0.7045 1.0313 0.065 Uiso 1 1 calc R U .
C139 C 0.60607(14) 0.73664(11) 0.99672(8) 0.0668(8) Uani 1 1 d . . .
H13V H 0.5923 0.7242 0.9674 0.080 Uiso 1 1 calc R U .
H13W H 0.6221 0.7757 0.9888 0.080 Uiso 1 1 calc R U .
C140 C 0.54158(14) 0.74879(11) 1.03916(9) 0.0715(9) Uani 1 1 d . . .
H14A H 0.5251 0.7099 1.0462 0.086 Uiso 1 1 calc R U .
H14B H 0.5563 0.7594 1.0687 0.086 Uiso 1 1 calc R U .
C141 C 0.48194(18) 0.79959(15) 1.02959(13) 0.1182(15) Uani 1 1 d . . .
H14C H 0.4962 0.8392 1.0262 0.177 Uiso 1 1 calc R U .
H14D H 0.4409 0.8027 1.0569 0.177 Uiso 1 1 calc R U .
H14E H 0.4690 0.7908 0.9993 0.177 Uiso 1 1 calc R U .
C142 C 0.75254(12) 0.70572(9) 0.93357(7) 0.0555(7) Uani 1 1 d . . .
H14F H 0.7119 0.7380 0.9253 0.067 Uiso 1 1 calc R U .
H14G H 0.7824 0.6859 0.9026 0.067 Uiso 1 1 calc R U .
C143 C 0.79725(13) 0.73785(11) 0.95796(8) 0.0688(8) Uani 1 1 d . . .
H14H H 0.8438 0.7084 0.9590 0.083 Uiso 1 1 calc R U .
H14I H 0.7721 0.7495 0.9920 0.083 Uiso 1 1 calc R U .
C144 C 0.80940(15) 0.79719(11) 0.92895(9) 0.0763(9) Uani 1 1 d . . .
H14J H 0.8488 0.8099 0.9389 0.092 Uiso 1 1 calc R U .
H14K H 0.8243 0.7869 0.8936 0.092 Uiso 1 1 calc R U .
C145 C 0.74564(16) 0.85056(12) 0.93649(10) 0.0843(10) Uani 1 1 d . . .
H14L H 0.7069 0.8390 0.9255 0.127 Uiso 1 1 calc R U .
H14M H 0.7571 0.8867 0.9176 0.127 Uiso 1 1 calc R U .
H14N H 0.7306 0.8614 0.9714 0.127 Uiso 1 1 calc R U .
C146 C 0.68350(12) 0.79687(10) 0.38725(8) 0.0564(7) Uani 1 1 d . . .
H14O H 0.6797 0.7616 0.3685 0.068 Uiso 1 1 calc R U .
H14P H 0.7325 0.7866 0.3934 0.068 Uiso 1 1 calc R U .
C147 C 0.63344(13) 0.79946(11) 0.43531(9) 0.0695(8) Uani 1 1 d . . .
H14Q H 0.5838 0.8100 0.4304 0.083 Uiso 1 1 calc R U .
H14R H 0.6384 0.8326 0.4558 0.083 Uiso 1 1 calc R U .
C148 C 0.64934(13) 0.73532(11) 0.46184(8) 0.0662(8) Uani 1 1 d . . .
H14S H 0.6564 0.7015 0.4381 0.079 Uiso 1 1 calc R U .
H14T H 0.6943 0.7298 0.4734 0.079 Uiso 1 1 calc R U .
C149 C 0.59353(14) 0.72923(12) 0.50295(10) 0.0815(10) Uani 1 1 d . . .
H14U H 0.5876 0.7614 0.5273 0.122 Uiso 1 1 calc R U .
H14V H 0.6062 0.6877 0.5177 0.122 Uiso 1 1 calc R U .
H14W H 0.5488 0.7345 0.4918 0.122 Uiso 1 1 calc R U .
C150 C 0.68858(13) 0.90960(11) 0.37711(9) 0.0690(8) Uani 1 1 d . . .
H15A H 0.6791 0.9458 0.3548 0.083 Uiso 1 1 calc R U .
H15B H 0.6535 0.9202 0.4084 0.083 Uiso 1 1 calc R U .
C151 C 0.75835(18) 0.90245(16) 0.38654(12) 0.1151(13) Uani 1 1 d . . .
H15C H 0.7946 0.8909 0.3559 0.138 Uiso 1 1 calc R U .
H15D H 0.7678 0.8685 0.4107 0.138 Uiso 1 1 calc R U .
C152 C 0.76362(17) 0.96563(17) 0.40703(13) 0.1271(13) Uani 1 1 d . . .
H15E H 0.7509 1.0004 0.3841 0.153 Uiso 1 1 calc R U .
H15F H 0.7304 0.9756 0.4391 0.153 Uiso 1 1 calc R U .
C153 C 0.8390(3) 0.9574(2) 0.4125(2) 0.205(2) Uani 1 1 d . . .
H15G H 0.8622 0.9127 0.4135 0.307 Uiso 1 1 calc R U .
H15H H 0.8391 0.9774 0.4429 0.307 Uiso 1 1 calc R U .
H15I H 0.8650 0.9769 0.3846 0.307 Uiso 1 1 calc R U .
C154 C 0.72551(12) 0.83617(10) 0.30656(8) 0.0555(7) Uani 1 1 d . . .
H15J H 0.7748 0.8290 0.3117 0.067 Uiso 1 1 calc R U .
H15K H 0.7201 0.7958 0.2963 0.067 Uiso 1 1 calc R U .
C155 C 0.71735(13) 0.88165(10) 0.26518(8) 0.0601(8) Uani 1 1 d . . .
H15L H 0.7142 0.9242 0.2765 0.072 Uiso 1 1 calc R U .
H15M H 0.6726 0.8826 0.2546 0.072 Uiso 1 1 calc R U .
C156 C 0.77965(12) 0.86349(10) 0.22241(8) 0.0609(8) Uani 1 1 d . . .
H15N H 0.8230 0.8679 0.2325 0.073 Uiso 1 1 calc R U .
H15O H 0.7867 0.8187 0.2151 0.073 Uiso 1 1 calc R U .
C157 C 0.77328(14) 0.89963(11) 0.17692(8) 0.0698(9) Uani 1 1 d . . .
H15P H 0.7312 0.8951 0.1659 0.105 Uiso 1 1 calc R U .
H15Q H 0.8160 0.8839 0.1515 0.105 Uiso 1 1 calc R U .
H15R H 0.7684 0.9439 0.1831 0.105 Uiso 1 1 calc R U .
C158 C 0.59796(12) 0.87588(10) 0.34835(8) 0.0596(7) Uani 1 1 d . . .
H15S H 0.5664 0.8876 0.3808 0.072 Uiso 1 1 calc R U .
H15T H 0.5935 0.9140 0.3277 0.072 Uiso 1 1 calc R U .
C159 C 0.57184(13) 0.82852(12) 0.32546(11) 0.0797(9) Uani 1 1 d . . .
H15U H 0.5772 0.7898 0.3454 0.096 Uiso 1 1 calc R U .
H15V H 0.6019 0.8178 0.2924 0.096 Uiso 1 1 calc R U .
C160 C 0.49117(16) 0.85312(15) 0.32109(13) 0.1119(14) Uani 1 1 d . . .
H61' H 0.4755 0.8191 0.3084 0.134 Uiso 1 1 calc R U .
H16B H 0.4611 0.8650 0.3540 0.134 Uiso 1 1 calc R U .
C161 C 0.4817(2) 0.9062(2) 0.28896(18) 0.171(2) Uani 1 1 d . . .
H16C H 0.4949 0.9406 0.3023 0.256 Uiso 1 1 calc R U .
H16D H 0.4317 0.9195 0.2861 0.256 Uiso 1 1 calc R U .
H16E H 0.5121 0.8947 0.2566 0.256 Uiso 1 1 calc R U .
C162 C 0.78899(12) 0.09528(12) 0.14235(9) 0.0718(8) Uani 1 1 d . . .
H37' H 0.7715 0.1387 0.1549 0.086 Uiso 1 1 calc R U .
H35' H 0.7466 0.0799 0.1413 0.086 Uiso 1 1 calc R U .
C163 C 0.82672(14) 0.05639(15) 0.17833(10) 0.0923(10) Uani 1 1 d . . .
H33' H 0.8680 0.0720 0.1818 0.111 Uiso 1 1 calc R U .
H31' H 0.8443 0.0123 0.1672 0.111 Uiso 1 1 calc R U .
C164 C 0.77339(17) 0.06093(18) 0.22746(10) 0.1547(13) Uani 1 1 d D . .
H59' H 0.7420 0.1038 0.2289 0.186 Uiso 1 1 calc R U .
H57' H 0.7432 0.0323 0.2249 0.186 Uiso 1 1 calc R U .
C165 C 0.7906(2) 0.0499(4) 0.27307(16) 0.394(4) Uani 1 1 d D . .
H36' H 0.8367 0.0191 0.2700 0.591 Uiso 1 1 calc R U .
H34' H 0.7537 0.0338 0.2953 0.591 Uiso 1 1 calc R U .
H32' H 0.7938 0.0891 0.2862 0.591 Uiso 1 1 calc R U .
C166 C 0.85081(12) 0.03361(10) 0.06638(9) 0.0609(7) Uani 1 1 d . . .
H16K H 0.8815 0.0368 0.0338 0.073 Uiso 1 1 calc R U .
H16L H 0.8801 0.0034 0.0859 0.073 Uiso 1 1 calc R U .
C167 C 0.79087(13) 0.00657(11) 0.05933(10) 0.0754(8) Uani 1 1 d . . .
H16M H 0.7652 0.0326 0.0357 0.090 Uiso 1 1 calc R U .
H16N H 0.7566 0.0070 0.0909 0.090 Uiso 1 1 calc R U .
C168 C 0.82083(16) -0.06119(11) 0.04007(9) 0.0857(10) Uani 1 1 d . . .
H16O H 0.8508 -0.0853 0.0622 0.103 Uiso 1 1 calc R U .
H16P H 0.7805 -0.0804 0.0416 0.103 Uiso 1 1 calc R U .
C169 C 0.86365(19) -0.06714(14) -0.01043(11) 0.1138(12) Uani 1 1 d . . .
H60' H 0.8362 -0.0404 -0.0323 0.171 Uiso 1 1 calc R U .
H55' H 0.8755 -0.1108 -0.0211 0.171 Uiso 1 1 calc R U .
H53' H 0.9077 -0.0542 -0.0114 0.171 Uiso 1 1 calc R U .
C170 C 0.78144(12) 0.14581(11) 0.06405(10) 0.0785(9) Uani 1 1 d . . .
H51' H 0.7376 0.1316 0.0653 0.094 Uiso 1 1 calc R U .
H49' H 0.7671 0.1856 0.0825 0.094 Uiso 1 1 calc R U .
C171 C 0.81062(15) 0.15948(15) 0.01171(11) 0.1064(11) Uani 1 1 d . . .
H47' H 0.8250 0.1209 -0.0083 0.128 Uiso 1 1 calc R U .
H17D H 0.8526 0.1770 0.0090 0.128 Uiso 1 1 calc R U .
C172 C 0.7502(3) 0.20699(19) -0.00498(17) 0.201(3) Uani 1 1 d . . .
H19' H 0.7146 0.1855 -0.0108 0.241 Uiso 1 1 calc R U .
H17' H 0.7263 0.2383 0.0212 0.241 Uiso 1 1 calc R U .
C173 C 0.7723(4) 0.2346(2) -0.0437(2) 0.267(4) Uani 1 1 d . . .
H45' H 0.8098 0.2537 -0.0387 0.401 Uiso 1 1 calc R U .
H43' H 0.7327 0.2672 -0.0519 0.401 Uiso 1 1 calc R U .
H41' H 0.7916 0.2043 -0.0706 0.401 Uiso 1 1 calc R U .
C174 C 0.90030(11) 0.11451(10) 0.08880(9) 0.0618(7) Uani 1 1 d . . .
H44' H 0.9304 0.0819 0.1062 0.074 Uiso 1 1 calc R U .
H42' H 0.9255 0.1141 0.0541 0.074 Uiso 1 1 calc R U .
C175 C 0.89360(12) 0.17676(11) 0.11027(10) 0.0716(8) Uani 1 1 d . . .
H40' H 0.8673 0.1785 0.1448 0.086 Uiso 1 1 calc R U .
H54' H 0.8664 0.2103 0.0919 0.086 Uiso 1 1 calc R U .
C176 C 0.96767(12) 0.18712(11) 0.10797(10) 0.0726(8) Uani 1 1 d . . .
H18' H 0.9942 0.1826 0.0735 0.087 Uiso 1 1 calc R U .
H39' H 0.9620 0.2307 0.1182 0.087 Uiso 1 1 calc R U .
C177 C 1.01218(16) 0.14278(13) 0.13957(10) 0.0885(10) Uani 1 1 d . . .
C178 C 0.07918(15) 0.4412(3) 0.35284(13) 0.2336(17) Uani 1 1 d . . .
H48' H 0.0304 0.4595 0.3716 0.280 Uiso 1 1 calc R U .
H46' H 0.0763 0.4330 0.3190 0.280 Uiso 1 1 calc R U .
C179 C 0.11003(15) 0.3844(3) 0.37526(12) 0.2336(17) Uani 1 1 d . . .
H52' H 0.1077 0.3923 0.4102 0.280 Uiso 1 1 calc R U .
H58' H 0.1609 0.3696 0.3591 0.280 Uiso 1 1 calc R U .
C180 C 0.0712(3) 0.3336(2) 0.37161(18) 0.1698(13) Uiso 1 1 d . . .
H18A H 0.0197 0.3545 0.3800 0.204 Uiso 1 1 calc R U .
H18B H 0.0821 0.3226 0.3365 0.204 Uiso 1 1 calc R U .
C181 C 0.0801(3) 0.2722(2) 0.39911(17) 0.1698(13) Uiso 1 1 d . . .
H18C H 0.0786 0.2390 0.3778 0.255 Uiso 1 1 calc R U .
H18D H 0.0414 0.2758 0.4281 0.255 Uiso 1 1 calc R U .
H18E H 0.1261 0.2618 0.4092 0.255 Uiso 1 1 calc R U .
C182 C 0.13288(18) 0.4918(3) 0.40536(11) 0.246(3) Uani 1 1 d . . .
C183 C 0.0578(3) 0.5452(4) 0.43674(17) 0.297(3) Uani 1 1 d . . .
H18H H 0.0376 0.5747 0.4125 0.356 Uiso 1 1 calc R U .
H18I H 0.0217 0.5219 0.4513 0.356 Uiso 1 1 calc R U .
C184 C 0.0669(3) 0.5813(4) 0.47472(17) 0.297(3) Uani 1 1 d . . .
H18J H 0.1004 0.5551 0.4937 0.356 Uiso 1 1 calc R U .
H18K H 0.0859 0.6172 0.4607 0.356 Uiso 1 1 calc R U .
C185 C -0.0005(4) 0.6021(4) 0.50452(17) 0.497(4) Uani 1 1 d . . .
H18L H -0.0099 0.6471 0.5106 0.745 Uiso 1 1 calc R U .
H18M H -0.0025 0.5795 0.5357 0.745 Uiso 1 1 calc R U .
H18N H -0.0366 0.5945 0.4882 0.745 Uiso 1 1 calc R U .
C186 C 0.09359(16) 0.54482(18) 0.32620(10) 0.1175(14) Uani 1 1 d . . .
H18O H 0.0881 0.5322 0.2941 0.141 Uiso 1 1 calc R U .
H18P H 0.0450 0.5628 0.3454 0.141 Uiso 1 1 calc R U .
C187 C 0.13089(18) 0.5969(2) 0.31672(15) 0.181(2) Uani 1 1 d . . .
H18Q H 0.1531 0.6003 0.3446 0.218 Uiso 1 1 calc R U .
H18R H 0.1693 0.5873 0.2870 0.218 Uiso 1 1 calc R U .
C188 C 0.08315(17) 0.6541(2) 0.31035(13) 0.1992(17) Uani 1 1 d . . .
H18S H 0.0461 0.6652 0.3406 0.239 Uiso 1 1 calc R U .
H18T H 0.0593 0.6505 0.2833 0.239 Uiso 1 1 calc R U .
C189 C 0.1284(3) 0.7103(3) 0.2972(3) 0.340(4) Uani 1 1 d . . .
H18U H 0.1531 0.7126 0.3235 0.509 Uiso 1 1 calc R U .
H18V H 0.0949 0.7507 0.2940 0.509 Uiso 1 1 calc R U .
H18W H 0.1633 0.7001 0.2663 0.509 Uiso 1 1 calc R U .
C190 C 0.20178(13) 0.4505(2) 0.32570(10) 0.1588(19) Uani 1 1 d . . .
C191 C 0.20542(12) 0.42453(17) 0.27499(8) 0.0966(12) Uani 1 1 d . . .
H19C H 0.1882 0.3858 0.2786 0.116 Uiso 1 1 calc R U .
H19D H 0.1752 0.4557 0.2567 0.116 Uiso 1 1 calc R U .
C192 C 0.28331(11) 0.41049(12) 0.24773(8) 0.0640(8) Uani 1 1 d . . .
H19E H 0.3011 0.4486 0.2474 0.077 Uiso 1 1 calc R U .
H19F H 0.3123 0.3773 0.2654 0.077 Uiso 1 1 calc R U .
C193 C 0.29230(11) 0.38975(10) 0.19624(7) 0.0500(6) Uani 1 1 d . . .
H19G H 0.2797 0.3496 0.1965 0.075 Uiso 1 1 calc R U .
H19H H 0.3420 0.3849 0.1792 0.075 Uiso 1 1 calc R U .
H19I H 0.2611 0.4212 0.1793 0.075 Uiso 1 1 calc R U .
N1 N 0.13342(11) 0.16423(12) 0.25433(9) 0.0975(8) Uani 1 1 d . . .
N2 N 0.38773(7) 0.24217(7) 0.21091(5) 0.0398(4) Uani 1 1 d . . .
H2A H 0.4060 0.2455 0.2364 0.048 Uiso 1 1 calc R U .
N3 N 0.47442(7) 0.28816(7) 0.17003(5) 0.0343(4) Uani 1 1 d . . .
H3A H 0.4779 0.2959 0.1998 0.041 Uiso 1 1 calc R U .
N4 N 0.60741(7) 0.29539(6) 0.18309(5) 0.0352(4) Uani 1 1 d . . .
H4 H 0.5727 0.3021 0.2093 0.042 Uiso 1 1 calc R U .
N5 N 0.67743(7) 0.25976(7) 0.23883(5) 0.0400(5) Uani 1 1 d . . .
H5A H 0.6380 0.2549 0.2585 0.048 Uiso 1 1 calc R U .
N6 N 0.89390(8) 0.52806(7) 0.32943(5) 0.0406(5) Uani 1 1 d . . .
H6A H 0.8906 0.5453 0.3006 0.049 Uiso 1 1 calc R U .
N7 N 0.88084(8) 0.62801(7) 0.35328(5) 0.0412(5) Uani 1 1 d . . .
H7 H 0.8725 0.6374 0.3238 0.049 Uiso 1 1 calc R U .
N8 N 0.91009(8) 0.73869(7) 0.30957(5) 0.0433(5) Uani 1 1 d . . .
H8 H 0.9001 0.7099 0.2937 0.052 Uiso 1 1 calc R U .
N9 N 0.94784(8) 0.77220(7) 0.23251(5) 0.0407(5) Uani 1 1 d . . .
H9A H 0.9445 0.7356 0.2238 0.049 Uiso 1 1 calc R U .
N10 N 1.01722(12) 0.92636(9) 0.07278(7) 0.0745(7) Uani 1 1 d . . .
N11 N 0.3292(2) -0.00724(12) 0.42818(10) 0.1675(17) Uani 1 1 d . . .
N12 N 0.33341(8) 0.24110(8) 0.38607(6) 0.0478(5) Uani 1 1 d . . .
H12' H 0.3649 0.2461 0.3597 0.057 Uiso 1 1 calc R U .
N13 N 0.32439(8) 0.34332(7) 0.40123(6) 0.0451(5) Uani 1 1 d . . .
H13 H 0.3636 0.3374 0.3784 0.054 Uiso 1 1 calc R U .
N14 N 0.36617(8) 0.44386(7) 0.35228(5) 0.0407(5) Uani 1 1 d . . .
H14 H 0.3950 0.4063 0.3465 0.049 Uiso 1 1 calc R U .
N15 N 0.42000(7) 0.46180(7) 0.27436(5) 0.0399(5) Uani 1 1 d . . .
H15 H 0.4409 0.4216 0.2750 0.048 Uiso 1 1 calc R U .
N16 N 0.82872(7) 0.53739(7) 0.12564(5) 0.0383(4) Uani 1 1 d . . .
H38' H 0.8398 0.5695 0.1364 0.046 Uiso 1 1 calc R U .
N17 N 0.93078(7) 0.48035(7) 0.14747(5) 0.0392(4) Uani 1 1 d . . .
H56' H 0.9289 0.5154 0.1619 0.047 Uiso 1 1 calc R U .
N18 N 1.04227(7) 0.49886(6) 0.18568(5) 0.0328(4) Uani 1 1 d . . .
H18 H 1.0024 0.5243 0.2008 0.039 Uiso 1 1 calc R U .
N19 N 1.09200(7) 0.58192(7) 0.18823(5) 0.0374(4) Uani 1 1 d . . .
H50' H 1.0490 0.6011 0.2039 0.045 Uiso 1 1 calc R U .
N20 N 1.29598(13) 0.72389(11) 0.14998(14) 0.1536(13) Uani 1 1 d . . .
N21 N 0.61334(12) 0.04975(10) 0.06209(8) 0.0900(8) Uani 1 1 d . . .
N22 N 0.57394(9) 0.11850(7) 0.25731(7) 0.0614(6) Uani 1 1 d . . .
H22 H 0.5630 0.1595 0.2607 0.074 Uiso 1 1 calc R U .
N23 N 0.56539(9) 0.12334(7) 0.33868(7) 0.0606(6) Uani 1 1 d . . .
H23A H 0.5577 0.1636 0.3318 0.073 Uiso 1 1 calc R U .
N24 N 0.56630(9) 0.21446(7) 0.40373(7) 0.0572(6) Uani 1 1 d . . .
H24A H 0.5566 0.2238 0.3746 0.069 Uiso 1 1 calc R U .
N25 N 0.55749(8) 0.31932(7) 0.40786(5) 0.0416(5) Uani 1 1 d . . .
H25 H 0.5354 0.3209 0.3835 0.050 Uiso 1 1 calc R U .
N26 N 0.68857(7) 0.67785(7) 0.27974(5) 0.0376(4) Uani 1 1 d . . .
H26A H 0.7344 0.6759 0.2749 0.045 Uiso 1 1 calc R U .
N27 N 0.69764(8) 0.73261(7) 0.20783(5) 0.0397(5) Uani 1 1 d . . .
H27A H 0.7433 0.7236 0.2083 0.048 Uiso 1 1 calc R U .
N28 N 0.79154(8) 0.73566(7) 0.11835(5) 0.0392(5) Uani 1 1 d . . .
H28 H 0.7981 0.7054 0.1400 0.047 Uiso 1 1 calc R U .
N29 N 0.90803(7) 0.69192(7) 0.09007(5) 0.0366(4) Uani 1 1 d . . .
H29 H 0.9002 0.6673 0.1154 0.044 Uiso 1 1 calc R U .
N30 N 1.19252(9) 0.62795(9) -0.01251(8) 0.0760(7) Uani 1 1 d . . .
N31 N 0.65194(10) 0.45851(8) 0.26434(8) 0.0756(7) Uani 1 1 d D . .
N32 N 0.72405(8) 0.65632(7) 0.96588(5) 0.0459(5) Uani 1 1 d . . .
N33 N 0.67505(9) 0.85403(7) 0.35503(6) 0.0535(6) Uani 1 1 d . . .
N34 N 0.83025(9) 0.09722(8) 0.09101(7) 0.0567(6) Uani 1 1 d . . .
N35 N 0.12475(12) 0.48541(19) 0.35218(9) 0.1553(14) Uani 1 1 d . . .
O1 O 0.09623(10) 0.17444(13) 0.29646(9) 0.1494(10) Uani 1 1 d . . .
O2 O 0.11610(10) 0.13865(12) 0.22402(7) 0.1504(8) Uani 1 1 d . . .
O3 O 0.40997(7) 0.24673(6) 0.12693(5) 0.0492(4) Uani 1 1 d . . .
O4 O 0.72823(6) 0.25763(6) 0.15704(5) 0.0440(4) Uani 1 1 d . . .
O5 O 0.90544(7) 0.54614(7) 0.40641(4) 0.0508(4) Uani 1 1 d . . .
O6 O 0.94554(11) 0.82902(7) 0.29852(6) 0.0964(7) Uani 1 1 d . . .
O7 O 1.02822(11) 0.97717(8) 0.08011(7) 0.0956(7) Uani 1 1 d . . .
O8 O 1.01840(12) 0.90829(9) 0.03227(7) 0.0998(8) Uani 1 1 d . . .
O9 O 0.3744(3) -0.04820(11) 0.40196(9) 0.274(3) Uani 1 1 d . . .
O10 O 0.28988(19) -0.02002(10) 0.46448(9) 0.1853(14) Uani 1 1 d . . .
O11 O 0.23594(7) 0.29741(7) 0.43884(5) 0.0611(5) Uani 1 1 d . . .
O12 O 0.33130(7) 0.54012(6) 0.31765(5) 0.0519(4) Uani 1 1 d . . .
O13 O 0.88107(7) 0.43991(7) 0.09402(5) 0.0548(4) Uani 1 1 d . . .
O14 O 1.16108(6) 0.48879(6) 0.15287(5) 0.0420(4) Uani 1 1 d . . .
O15 O 1.36000(10) 0.69627(11) 0.13423(12) 0.1624(11) Uani 1 1 d . . .
O16 O 1.27414(12) 0.78072(10) 0.15421(15) 0.2067(16) Uani 1 1 d . . .
O17 O 0.61759(14) -0.00445(8) 0.05250(8) 0.1271(9) Uani 1 1 d . . .
O18 O 0.61965(12) 0.09058(9) 0.03091(8) 0.1086(8) Uani 1 1 d . . .
O19 O 0.59152(9) 0.02781(6) 0.30213(7) 0.0815(7) Uani 1 1 d . . .
O20 O 0.61362(8) 0.25160(7) 0.46019(5) 0.0636(5) Uani 1 1 d . . .
O21 O 0.59042(6) 0.71309(7) 0.24545(5) 0.0527(4) Uani 1 1 d . . .
O22 O 0.85197(7) 0.77691(6) 0.04964(4) 0.0498(4) Uani 1 1 d . . .
O23 O 1.20721(9) 0.65650(9) -0.05144(7) 0.0980(7) Uani 1 1 d . . .
O24 O 1.23491(8) 0.58852(9) 0.00497(7) 0.0880(7) Uani 1 1 d . . .
O25 O 0.42402(6) 0.25339(6) 0.29908(5) 0.0443(4) Uani 1 1 d . . .
O26 O 0.46039(6) 0.32599(6) 0.34896(5) 0.0411(4) Uani 1 1 d . . .
O27 O 0.55327(6) 0.24080(5) 0.29956(5) 0.0413(4) Uani 1 1 d . . .
O28 O 0.48800(6) 0.33294(5) 0.25728(4) 0.0382(4) Uani 1 1 d . . .
O29 O 0.90367(6) 0.56039(5) 0.23058(4) 0.0315(3) Uani 1 1 d . . .
O30 O 0.83627(6) 0.66748(5) 0.26534(4) 0.0365(4) Uani 1 1 d . . .
O31 O 0.95290(6) 0.65406(5) 0.20485(4) 0.0360(3) Uani 1 1 d . . .
O32 O 0.84451(6) 0.64130(5) 0.17735(4) 0.0367(3) Uani 1 1 d . . .
O33 O 0.77476(7) 0.51763(6) 0.24458(5) 0.0584(5) Uani 1 1 d . . .
H33A H 0.8146 0.5263 0.2380 0.088 Uiso 1 1 calc R U .
P1 P 0.48115(2) 0.28836(2) 0.30080(2) 0.03541(13) Uani 1 1 d . . .
P2 P 0.88414(2) 0.63145(2) 0.21949(2) 0.02959(12) Uani 1 1 d . . .
C211 C 0.1745(3) 0.9065(2) 0.2971(3) 0.343(5) Uani 1 1 d D . .
C204 C 0.3040(2) 1.0240(2) 0.2614(2) 0.1846(19) Uani 1 1 d . . .
C201 C 0.2332(5) 0.9476(3) 0.1094(2) 0.444(5) Uani 1 1 d . . .
C200 C 0.1989(7) 0.9507(4) 0.1601(4) 0.477(8) Uani 1 1 d . . .
C199 C 0.1749(3) 0.9628(5) 0.21895(18) 0.352(5) Uani 1 1 d D . .
C206 C 0.4139(2) 1.0610(2) 0.2345(2) 0.173(2) Uani 1 1 d . . .
C205 C 0.3741(3) 1.0217(3) 0.2449(3) 0.322(4) Uani 1 1 d . . .
C212 C 0.1159(3) 0.9006(3) 0.2962(4) 0.152(4) Uani 0.5 1 d . . P
C196 C 0.1658(4) 1.0129(5) 0.3594(3) 0.556(5) Uani 1 1 d . . .
C195 C 0.1569(6) 1.0141(3) 0.3118(2) 0.492(6) Uani 1 1 d D . .
C203 C 0.2653(3) 0.9550(4) 0.2788(4) 0.1846(19) Uani 0.5 1 d D . P
C197 C 0.1119(7) 1.0699(6) 0.3934(5) 0.446(7) Uiso 1 1 d . . .
C198 C 0.0769(9) 1.0411(8) 0.4615(4) 0.546(12) Uani 1 1 d . . .
C210 C 0.2448(6) 0.8447(5) 0.2724(4) 0.384(6) Uiso 1 1 d . . .
C207 C 0.4181(5) 0.7865(4) 0.2109(3) 0.319(4) Uiso 1 1 d . . .
C208 C 0.3505(10) 0.7805(8) 0.2647(7) 0.588(11) Uiso 1 1 d . . .
N36' N 0.1892(3) 0.9598(3) 0.27093(19) 0.362(4) Uiso 1 1 d D . .

loop_
_atom_site_aniso_label
_atom_site_aniso_U_11
_atom_site_aniso_U_22
_atom_site_aniso_U_33
_atom_site_aniso_U_23
_atom_site_aniso_U_13
_atom_site_aniso_U_12
C1 0.0486(10) 0.0921(14) 0.0693(13) 0.0225(12) -0.0219(9) -0.0389(9)
C2 0.0718(11) 0.0878(14) 0.0625(12) 0.0211(11) -0.0313(9) -0.0474(10)
C3 0.0491(10) 0.0718(12) 0.0510(10) 0.0122(10) -0.0191(8) -0.0313(9)
C4 0.0368(9) 0.0510(10) 0.0505(10) 0.0058(9) -0.0106(8) -0.0164(8)
C5 0.0558(11) 0.0987(15) 0.0562(12) -0.0007(12) -0.0059(10) -0.0437(10)
C6 0.0628(13) 0.1153(18) 0.0650(15) -0.0090(14) 0.0108(12) -0.0487(11)
C7 0.0302(8) 0.0440(9) 0.0402(9) 0.0009(8) -0.0077(7) -0.0084(7)
C8 0.0228(8) 0.0355(9) 0.0450(9) 0.0036(8) 0.0012(7) -0.0048(7)
C9 0.0276(8) 0.0546(11) 0.0556(10) 0.0145(9) -0.0127(8) -0.0071(8)
C10 0.0396(10) 0.0642(12) 0.0532(11) 0.0263(9) -0.0104(8) -0.0119(9)
C11 0.0301(9) 0.0545(11) 0.0612(11) 0.0269(9) -0.0009(9) -0.0075(8)
C12 0.0263(8) 0.0482(10) 0.0512(10) 0.0127(9) 0.0015(8) -0.0109(8)
C13 0.0266(8) 0.0308(8) 0.0426(9) 0.0058(7) -0.0033(7) -0.0034(7)
C14 0.0282(8) 0.0338(8) 0.0447(9) 0.0021(8) -0.0056(7) -0.0087(7)
C15 0.0245(8) 0.0369(9) 0.0494(10) 0.0040(8) -0.0078(7) -0.0035(7)
C16 0.0250(9) 0.0591(11) 0.0549(11) -0.0154(9) -0.0023(8) -0.0027(8)
C17 0.0290(9) 0.0652(12) 0.0605(11) -0.0158(10) -0.0058(8) -0.0069(9)
C18 0.0341(9) 0.0383(10) 0.0654(11) 0.0044(9) -0.0180(8) -0.0002(8)
C19 0.0526(11) 0.0630(12) 0.0460(10) 0.0163(9) -0.0136(9) -0.0164(10)
C20 0.0317(9) 0.0621(12) 0.0517(11) 0.0153(9) -0.0075(8) -0.0133(9)
C21 0.0398(10) 0.0484(11) 0.0657(11) 0.0077(10) -0.0227(8) -0.0037(9)
C22 0.0346(8) 0.0456(10) 0.0439(9) 0.0058(8) -0.0219(7) -0.0035(8)
C23 0.0442(9) 0.0558(11) 0.0348(9) -0.0018(8) -0.0139(7) -0.0096(9)
C24 0.0470(10) 0.0537(10) 0.0283(8) 0.0052(8) -0.0097(7) -0.0164(8)
C25 0.0309(8) 0.0515(10) 0.0314(8) 0.0043(8) -0.0082(7) -0.0089(8)
C26 0.0574(12) 0.0564(12) 0.0395(10) 0.0015(9) 0.0048(10) -0.0052(10)
C27 0.0534(11) 0.0590(12) 0.0470(11) 0.0115(10) 0.0023(10) -0.0163(10)
C28 0.0268(8) 0.0618(11) 0.0344(9) -0.0016(8) -0.0046(7) -0.0123(8)
C29 0.0273(8) 0.0585(11) 0.0399(9) -0.0091(8) -0.0028(7) -0.0127(8)
C30 0.0330(9) 0.0516(10) 0.0482(10) -0.0092(9) -0.0038(8) -0.0107(8)
C31 0.0853(15) 0.0650(12) 0.0473(11) -0.0187(10) 0.0023(11) -0.0317(10)
C32 0.0905(16) 0.0818(14) 0.0577(13) -0.0274(11) -0.0003(12) -0.0338(12)
C33 0.0630(12) 0.0874(14) 0.0443(11) -0.0187(11) 0.0109(10) -0.0318(11)
C34 0.0462(10) 0.0824(13) 0.0417(10) -0.0082(10) 0.0048(9) -0.0314(9)
C35 0.0478(10) 0.0400(9) 0.0470(10) -0.0081(8) -0.0055(8) -0.0116(8)
C36 0.0317(8) 0.0353(9) 0.0526(10) -0.0040(8) -0.0095(7) -0.0059(7)
C37 0.0500(11) 0.0366(9) 0.0526(11) -0.0029(9) -0.0067(9) -0.0094(8)
C38 0.0637(13) 0.0472(11) 0.0464(11) -0.0002(9) -0.0054(10) -0.0091(10)
C39 0.0552(12) 0.0417(10) 0.0640(13) 0.0073(10) -0.0012(10) -0.0129(9)
C40 0.0594(12) 0.0377(10) 0.0707(13) 0.0056(10) -0.0113(10) -0.0172(9)
C41 0.0513(11) 0.0383(10) 0.0598(11) -0.0033(9) -0.0109(9) -0.0105(9)
C42 0.129(2) 0.0760(15) 0.0487(12) -0.0047(12) -0.0133(13) -0.0353(14)
C43 0.189(3) 0.0607(14) 0.0504(13) 0.0114(12) -0.0184(17) -0.0363(17)
C44 0.162(3) 0.0823(16) 0.0619(15) 0.0253(13) 0.0153(17) -0.0517(16)
C45 0.0887(16) 0.0732(14) 0.0529(13) 0.0149(11) 0.0019(12) -0.0262(13)
C46 0.0523(10) 0.0680(12) 0.0340(9) 0.0082(9) -0.0119(8) -0.0235(9)
C47 0.0673(13) 0.0644(12) 0.0525(12) 0.0023(10) -0.0073(10) -0.0270(10)
C48 0.0297(9) 0.0629(11) 0.0293(8) 0.0113(8) -0.0049(7) -0.0057(8)
C49 0.0295(9) 0.0598(12) 0.0405(9) 0.0002(9) -0.0099(7) 0.0034(9)
C50 0.0456(11) 0.0773(14) 0.0420(10) 0.0034(10) -0.0090(9) 0.0067(11)
C51 0.0576(12) 0.0943(17) 0.0331(9) -0.0085(11) -0.0127(9) 0.0176(13)
C52 0.0906(17) 0.0719(15) 0.0556(12) -0.0185(11) -0.0207(12) 0.0096(14)
C53 0.0700(14) 0.0619(13) 0.0545(12) -0.0188(10) -0.0108(10) -0.0037(11)
C54 0.0329(9) 0.0562(11) 0.0425(9) -0.0032(9) -0.0127(7) -0.0028(8)
C55 0.0340(8) 0.0387(9) 0.0540(10) -0.0036(8) -0.0135(7) -0.0102(7)
C56 0.0239(8) 0.0349(9) 0.0586(10) 0.0064(8) -0.0093(7) -0.0059(7)
C57 0.0515(10) 0.0334(9) 0.0500(10) 0.0034(8) -0.0117(8) -0.0133(8)
C58 0.0478(10) 0.0483(10) 0.0502(10) 0.0100(9) -0.0182(8) -0.0156(8)
C59 0.0294(8) 0.0424(9) 0.0620(10) 0.0136(8) -0.0220(7) -0.0144(7)
C60 0.0355(9) 0.0294(9) 0.0860(14) 0.0070(10) -0.0093(9) -0.0102(8)
C61 0.0371(10) 0.0347(9) 0.0756(13) -0.0014(10) -0.0034(10) -0.0059(8)
C62 0.0399(8) 0.0481(10) 0.0600(10) 0.0208(8) -0.0286(7) -0.0195(7)
C63 0.0349(8) 0.0497(9) 0.0414(9) 0.0187(8) -0.0177(7) -0.0229(7)
C64 0.0481(9) 0.0449(9) 0.0439(9) 0.0012(8) -0.0207(7) -0.0206(7)
C65 0.0376(9) 0.0461(10) 0.0433(9) -0.0030(8) -0.0115(7) -0.0118(8)
C66 0.0296(8) 0.0438(9) 0.0298(8) 0.0050(7) -0.0073(6) -0.0155(7)
C67 0.0380(8) 0.0414(9) 0.0338(8) 0.0022(7) -0.0084(7) -0.0152(7)
C68 0.0358(9) 0.0346(9) 0.0452(9) 0.0076(8) -0.0063(8) -0.0109(7)
C69 0.0296(8) 0.0508(10) 0.0356(9) -0.0128(8) -0.0025(7) -0.0102(7)
C70 0.0401(9) 0.0469(10) 0.0787(12) -0.0157(9) -0.0194(8) -0.0134(8)
C71 0.0478(11) 0.0380(10) 0.0823(14) -0.0099(10) -0.0151(10) -0.0117(8)
C72 0.0403(10) 0.0417(10) 0.0581(11) 0.0005(9) -0.0094(9) -0.0064(8)
C73 0.0363(9) 0.0384(9) 0.0404(9) 0.0005(8) -0.0097(7) -0.0078(7)
C74 0.0294(8) 0.0377(9) 0.0325(8) -0.0026(7) -0.0047(7) -0.0078(7)
C75 0.0318(8) 0.0391(9) 0.0449(9) -0.0103(8) -0.0056(7) -0.0071(7)
C76 0.0289(7) 0.0371(8) 0.0371(8) 0.0054(7) -0.0170(6) -0.0098(7)
C77 0.0334(8) 0.0437(10) 0.0662(11) -0.0015(9) -0.0217(7) -0.0101(7)
C78 0.0376(9) 0.0476(10) 0.0907(14) 0.0016(10) -0.0298(9) -0.0101(8)
C79 0.0466(7) 0.0646(9) 0.1733(16) 0.0195(11) -0.0520(8) -0.0288(7)
C80 0.0466(7) 0.0646(9) 0.1733(16) 0.0195(11) -0.0520(8) -0.0288(7)
C82 0.0373(9) 0.0427(10) 0.153(2) 0.0090(13) -0.0397(11) -0.0163(8)
C83 0.0677(12) 0.0392(11) 0.1121(16) 0.0049(11) -0.0410(11) -0.0162(9)
C84 0.0865(14) 0.0439(11) 0.1102(17) -0.0035(12) -0.0445(12) -0.0215(10)
C85 0.0719(14) 0.0351(10) 0.1139(18) 0.0051(12) -0.0339(12) -0.0127(10)
C86 0.0463(10) 0.0348(10) 0.0999(15) -0.0106(10) -0.0230(10) -0.0074(8)
C87 0.0485(11) 0.0309(10) 0.1211(18) 0.0009(11) -0.0288(11) -0.0065(9)
C88 0.0630(12) 0.0496(12) 0.0974(15) 0.0077(11) -0.0387(10) -0.0147(10)
C89 0.0458(11) 0.0306(9) 0.1007(16) -0.0100(10) -0.0085(11) -0.0079(8)
C90 0.0422(11) 0.0287(9) 0.0924(16) 0.0048(10) 0.0113(11) -0.0016(9)
C91 0.1041(19) 0.0349(11) 0.1070(19) 0.0054(13) 0.0386(16) -0.0124(12)
C92 0.140(2) 0.0296(11) 0.131(2) 0.0147(13) 0.0662(18) 0.0003(14)
C93 0.117(2) 0.0555(13) 0.0997(18) 0.0390(12) 0.0409(16) 0.0029(15)
C94 0.0792(17) 0.0510(13) 0.1012(19) 0.0230(13) 0.0123(15) -0.0085(12)
C95 0.0426(11) 0.0460(10) 0.0804(14) 0.0321(10) 0.0080(11) -0.0043(9)
C96 0.0436(10) 0.0481(10) 0.0470(10) 0.0176(9) -0.0116(8) -0.0075(9)
C97 0.0359(8) 0.0433(9) 0.0308(8) 0.0096(7) -0.0076(7) -0.0131(7)
C98 0.0371(9) 0.0457(9) 0.0422(9) 0.0047(8) -0.0101(7) -0.0174(7)
C99 0.0390(9) 0.0437(10) 0.0409(9) 0.0026(8) -0.0063(8) -0.0106(8)
C100 0.0462(9) 0.0522(10) 0.0214(8) -0.0008(7) 0.0025(7) -0.0204(8)
C101 0.0534(10) 0.0695(12) 0.0512(10) -0.0006(9) -0.0265(8) -0.0213(9)
C102 0.0520(11) 0.0536(12) 0.0708(12) 0.0033(10) -0.0287(9) -0.0083(10)
C103 0.0528(11) 0.0582(11) 0.0346(9) -0.0032(9) -0.0002(8) -0.0204(9)
C104 0.0429(9) 0.0448(9) 0.0336(9) -0.0081(8) 0.0000(7) -0.0185(7)
C105 0.0382(9) 0.0489(10) 0.0331(8) -0.0017(8) -0.0096(7) -0.0118(8)
C106 0.0274(8) 0.0514(10) 0.0345(9) -0.0030(8) -0.0009(7) -0.0115(7)
C107 0.0335(8) 0.0335(8) 0.0346(8) -0.0022(7) -0.0030(7) -0.0071(7)
C108 0.0311(9) 0.0405(10) 0.0575(11) 0.0072(9) -0.0020(8) -0.0031(8)
C109 0.0324(9) 0.0465(10) 0.0590(12) -0.0049(9) 0.0074(9) -0.0104(8)
C110 0.0312(9) 0.0409(9) 0.0378(9) -0.0082(8) -0.0012(7) -0.0031(8)
C111 0.0382(9) 0.0415(9) 0.0302(8) -0.0050(7) -0.0085(7) -0.0028(8)
C112 0.0390(9) 0.0278(8) 0.0391(8) -0.0060(7) -0.0129(7) -0.0042(7)
C113 0.0510(10) 0.0361(9) 0.0387(9) -0.0013(8) -0.0115(8) -0.0041(8)
C114 0.0672(12) 0.0448(11) 0.0500(10) 0.0022(9) -0.0285(8) -0.0038(10)
C115 0.0471(11) 0.0757(15) 0.0527(11) -0.0005(11) -0.0142(9) 0.0189(11)
C116 0.0459(11) 0.0683(13) 0.0447(10) -0.0022(10) -0.0075(9) 0.0102(11)
C117 0.0416(9) 0.0397(9) 0.0318(8) 0.0014(7) -0.0077(7) -0.0139(7)
C118 0.0370(9) 0.0453(9) 0.0384(9) -0.0016(8) -0.0014(7) -0.0173(7)
C119 0.0479(10) 0.0613(11) 0.0418(10) -0.0013(9) 0.0027(9) -0.0230(9)
C120 0.0600(11) 0.0718(12) 0.0457(11) -0.0063(10) 0.0115(9) -0.0388(9)
C121 0.0366(9) 0.0651(12) 0.0612(12) -0.0212(10) 0.0070(9) -0.0217(8)
C122 0.0378(10) 0.0682(12) 0.0563(12) -0.0126(10) -0.0001(9) -0.0178(9)
C123 0.0334(9) 0.0535(11) 0.0467(10) -0.0007(9) -0.0042(8) -0.0101(8)
C124 0.688(5) 0.327(3) 0.1114(17) 0.1342(19) -0.2264(19) -0.400(2)
C125 0.0311(9) 0.0825(14) 0.0872(15) 0.0276(12) -0.0068(10) -0.0264(9)
C126 0.0444(14) 0.0491(14) 0.248(4) 0.021(2) -0.0235(19) -0.0027(12)
C127 0.0270(11) 0.0614(13) 0.222(3) 0.0569(16) -0.0180(15) -0.0101(10)
C128 0.413(4) 0.174(2) 0.0480(14) 0.0309(15) -0.0757(18) -0.193(2)
C129 0.0461(12) 0.0825(15) 0.0869(16) -0.0167(13) 0.0028(12) -0.0199(11)
C130 0.0506(10) 0.0710(13) 0.0443(9) 0.0125(9) -0.0258(7) -0.0203(9)
C131 0.0619(13) 0.0766(15) 0.0614(12) -0.0015(11) -0.0203(10) -0.0152(11)
C132 0.0638(12) 0.0691(14) 0.0686(12) 0.0017(11) -0.0305(9) -0.0153(11)
C133 0.0797(15) 0.0834(17) 0.1237(19) -0.0208(15) -0.0463(13) -0.0148(13)
C134 0.0401(9) 0.0531(10) 0.0375(9) 0.0035(8) -0.0164(7) -0.0147(8)
C135 0.0468(10) 0.0581(11) 0.0466(10) 0.0108(9) -0.0141(8) -0.0181(9)
C136 0.0394(9) 0.0562(11) 0.0555(11) 0.0086(9) -0.0111(8) -0.0171(8)
C137 0.0696(12) 0.0782(14) 0.0748(13) 0.0217(11) -0.0330(10) -0.0388(10)
C138 0.0732(12) 0.0548(11) 0.0424(10) 0.0036(9) -0.0215(9) -0.0238(9)
C139 0.0904(16) 0.0530(12) 0.0490(12) -0.0032(10) -0.0098(11) -0.0065(12)
C140 0.0824(16) 0.0622(13) 0.0676(14) 0.0093(12) -0.0126(12) -0.0185(12)
C141 0.106(2) 0.095(2) 0.120(2) -0.010(2) -0.007(2) 0.024(2)
C142 0.0822(12) 0.0595(11) 0.0383(9) 0.0066(9) -0.0217(8) -0.0358(9)
C143 0.0954(14) 0.0706(13) 0.0570(12) 0.0024(10) -0.0247(10) -0.0435(10)
C144 0.1072(17) 0.0667(13) 0.0649(14) -0.0076(11) -0.0161(12) -0.0391(12)
C145 0.119(2) 0.0685(15) 0.0696(15) 0.0121(13) -0.0253(14) -0.0280(14)
C146 0.0538(11) 0.0510(11) 0.0620(12) 0.0165(10) -0.0171(9) -0.0079(10)
C147 0.0563(13) 0.0638(14) 0.0789(15) 0.0189(12) -0.0125(11) -0.0036(12)
C148 0.0743(14) 0.0681(14) 0.0517(11) 0.0122(11) -0.0232(10) -0.0036(12)
C149 0.0820(16) 0.0730(15) 0.0901(16) 0.0268(13) -0.0269(13) -0.0186(13)
C150 0.0766(14) 0.0677(13) 0.0628(14) -0.0047(11) -0.0008(12) -0.0285(11)
C151 0.109(2) 0.129(2) 0.113(2) -0.0376(18) -0.0315(17) -0.0251(19)
C152 0.1230(19) 0.165(3) 0.131(2) -0.0193(19) -0.0532(15) -0.0778(16)
C153 0.244(4) 0.122(3) 0.296(5) -0.019(3) -0.135(3) -0.061(3)
C154 0.0536(12) 0.0436(11) 0.0612(12) -0.0017(10) -0.0051(10) -0.0028(10)
C155 0.0703(14) 0.0456(11) 0.0581(12) -0.0008(10) -0.0094(11) -0.0061(11)
C156 0.0476(12) 0.0527(12) 0.0711(14) -0.0002(11) 0.0016(11) -0.0038(10)
C157 0.0767(15) 0.0674(14) 0.0601(13) -0.0045(12) -0.0026(12) -0.0174(12)
C158 0.0590(13) 0.0404(11) 0.0642(13) 0.0101(10) -0.0048(11) 0.0062(10)
C159 0.0548(13) 0.0639(15) 0.1167(19) 0.0108(14) -0.0305(12) 0.0000(12)
C160 0.0757(18) 0.094(2) 0.148(3) 0.012(2) -0.0293(18) 0.0126(17)
C161 0.155(3) 0.131(3) 0.235(4) -0.042(3) -0.088(3) -0.003(3)
C162 0.0502(11) 0.0857(14) 0.0854(15) -0.0285(12) -0.0003(11) -0.0332(10)
C163 0.0804(13) 0.144(2) 0.0759(16) -0.0052(15) -0.0125(12) -0.0716(12)
C164 0.1713(19) 0.278(3) 0.0762(19) -0.0118(19) -0.0056(16) -0.1814(14)
C165 0.209(3) 0.904(10) 0.179(5) -0.099(6) 0.015(3) -0.363(3)
C166 0.0610(12) 0.0539(12) 0.0680(13) -0.0129(10) -0.0107(10) -0.0141(10)
C167 0.0866(14) 0.0751(14) 0.0802(14) -0.0074(12) -0.0293(11) -0.0368(11)
C168 0.127(2) 0.0665(13) 0.0741(15) -0.0179(12) -0.0125(14) -0.0457(12)
C169 0.168(3) 0.1027(17) 0.0888(19) -0.0216(15) -0.0120(18) -0.0750(15)
C170 0.0579(12) 0.0579(13) 0.133(2) -0.0033(13) -0.0368(12) -0.0226(10)
C171 0.1028(16) 0.123(2) 0.125(2) 0.0489(17) -0.0612(14) -0.0643(14)
C172 0.314(6) 0.096(3) 0.206(4) 0.059(2) -0.127(3) -0.026(3)
C173 0.339(7) 0.128(4) 0.371(7) 0.064(4) -0.193(5) -0.040(4)
C174 0.0431(11) 0.0652(12) 0.0780(14) -0.0190(11) -0.0010(10) -0.0208(9)
C175 0.0538(12) 0.0669(13) 0.0952(16) -0.0219(12) -0.0057(12) -0.0208(10)
C176 0.0598(12) 0.0675(13) 0.1018(16) -0.0188(12) -0.0259(11) -0.0246(10)
C177 0.1129(18) 0.0872(16) 0.0847(16) 0.0108(14) -0.0428(13) -0.0432(14)
C178 0.0328(11) 0.539(5) 0.1287(15) -0.1528(17) -0.0226(10) -0.0336(17)
C179 0.0328(11) 0.539(5) 0.1287(15) -0.1528(17) -0.0226(10) -0.0336(17)
C182 0.0607(18) 0.563(7) 0.0855(15) -0.159(2) -0.0188(13) 0.010(3)
C183 0.123(3) 0.593(8) 0.131(2) -0.131(3) -0.031(2) 0.020(4)
C184 0.123(3) 0.593(8) 0.131(2) -0.131(3) -0.031(2) 0.020(4)
C185 0.502(6) 0.610(8) 0.098(3) -0.091(4) -0.110(3) 0.423(5)
C186 0.0641(17) 0.203(3) 0.0705(16) -0.0536(18) -0.0046(13) -0.003(2)
C187 0.0716(18) 0.340(5) 0.149(3) -0.098(3) -0.0093(18) -0.072(2)
C188 0.0820(18) 0.313(4) 0.133(2) -0.126(2) -0.0393(17) 0.117(2)
C189 0.192(4) 0.268(7) 0.589(9) -0.168(6) -0.207(4) 0.029(5)
C190 0.0275(12) 0.364(5) 0.0600(14) -0.073(2) -0.0127(10) 0.015(2)
C191 0.0335(11) 0.200(3) 0.0502(12) -0.0218(16) -0.0160(9) -0.0074(15)
C192 0.0348(10) 0.0910(16) 0.0605(12) -0.0098(12) -0.0125(9) -0.0013(11)
C193 0.0442(10) 0.0552(11) 0.0496(10) 0.0069(9) -0.0154(8) -0.0073(9)
N1 0.0740(11) 0.1480(17) 0.0964(15) 0.0301(14) -0.0279(10) -0.0720(10)
N2 0.0320(7) 0.0546(8) 0.0386(7) 0.0032(7) -0.0081(6) -0.0212(6)
N3 0.0224(6) 0.0418(7) 0.0381(7) 0.0058(6) -0.0046(6) -0.0094(6)
N4 0.0188(6) 0.0391(7) 0.0449(8) 0.0040(7) -0.0013(6) -0.0078(6)
N5 0.0194(6) 0.0522(9) 0.0450(8) 0.0054(7) -0.0022(6) -0.0077(6)
N6 0.0444(8) 0.0465(8) 0.0302(7) 0.0059(6) -0.0083(6) -0.0110(7)
N7 0.0425(7) 0.0517(8) 0.0342(7) -0.0014(7) -0.0096(6) -0.0184(6)
N8 0.0517(8) 0.0399(8) 0.0425(8) -0.0057(7) -0.0122(6) -0.0159(6)
N9 0.0427(8) 0.0324(7) 0.0489(8) -0.0042(6) -0.0103(6) -0.0112(6)
N10 0.0859(14) 0.0572(11) 0.0684(12) 0.0163(10) 0.0008(11) -0.0138(10)
N11 0.328(4) 0.0908(15) 0.0686(15) 0.0191(13) 0.023(2) -0.0826(19)
N12 0.0435(8) 0.0656(9) 0.0343(8) 0.0045(7) 0.0027(7) -0.0238(7)
N13 0.0322(8) 0.0528(9) 0.0403(8) -0.0037(7) 0.0089(7) -0.0060(7)
N14 0.0343(7) 0.0402(8) 0.0432(8) -0.0036(7) -0.0084(6) -0.0001(7)
N15 0.0321(7) 0.0334(7) 0.0511(8) 0.0019(7) -0.0035(7) -0.0073(6)
N16 0.0303(7) 0.0459(8) 0.0429(7) -0.0075(6) -0.0131(6) -0.0108(6)
N17 0.0312(7) 0.0413(8) 0.0476(8) -0.0128(6) -0.0120(6) -0.0078(6)
N18 0.0230(6) 0.0368(7) 0.0383(7) -0.0055(6) -0.0050(5) -0.0070(6)
N19 0.0265(7) 0.0384(7) 0.0484(8) -0.0007(7) -0.0096(6) -0.0085(6)
N20 0.0939(12) 0.0864(14) 0.325(3) 0.0742(18) -0.1137(15) -0.0584(10)
N21 0.1191(14) 0.0596(11) 0.1126(14) 0.0068(11) -0.0684(10) -0.0250(10)
N22 0.0531(10) 0.0240(8) 0.1018(13) 0.0091(9) -0.0171(9) -0.0014(7)
N23 0.0529(10) 0.0275(8) 0.0902(13) 0.0145(8) -0.0005(10) -0.0053(7)
N24 0.0708(10) 0.0374(8) 0.0687(10) 0.0227(8) -0.0224(8) -0.0213(7)
N25 0.0450(8) 0.0398(8) 0.0450(8) 0.0112(7) -0.0180(6) -0.0150(6)
N26 0.0244(7) 0.0458(8) 0.0393(7) 0.0006(7) -0.0057(6) -0.0039(6)
N27 0.0307(7) 0.0503(9) 0.0339(7) 0.0024(7) -0.0081(6) -0.0021(7)
N28 0.0363(8) 0.0395(8) 0.0360(7) 0.0078(6) -0.0019(6) -0.0053(6)
N29 0.0331(7) 0.0386(7) 0.0343(7) 0.0079(6) -0.0016(6) -0.0085(6)
N30 0.0508(9) 0.0981(12) 0.0819(12) -0.0339(10) 0.0211(9) -0.0455(8)
N31 0.0416(9) 0.0492(10) 0.1265(17) -0.0200(11) 0.0112(11) -0.0139(8)
N32 0.0542(8) 0.0586(9) 0.0338(7) 0.0048(7) -0.0141(6) -0.0271(7)
N33 0.0573(10) 0.0366(8) 0.0609(10) 0.0078(8) -0.0065(8) -0.0077(8)
N34 0.0418(8) 0.0534(9) 0.0785(11) -0.0159(8) -0.0102(8) -0.0168(7)
N35 0.0474(12) 0.332(4) 0.0810(13) -0.0805(17) -0.0158(10) -0.0176(18)
O1 0.0961(10) 0.262(2) 0.1200(17) -0.0165(16) 0.0138(11) -0.1245(10)
O2 0.1387(10) 0.2952(19) 0.0882(12) 0.0361(13) -0.0475(8) -0.1690(9)
O3 0.0466(7) 0.0640(8) 0.0424(7) 0.0044(6) -0.0092(5) -0.0242(6)
O4 0.0220(6) 0.0530(7) 0.0500(7) 0.0004(6) 0.0000(5) -0.0033(5)
O5 0.0480(7) 0.0720(9) 0.0327(6) 0.0056(6) -0.0150(5) -0.0111(6)
O6 0.1749(14) 0.0768(8) 0.0554(9) -0.0147(7) -0.0006(9) -0.0801(8)
O7 0.1176(13) 0.0591(9) 0.1098(14) 0.0231(9) -0.0074(12) -0.0404(9)
O8 0.1444(16) 0.0769(11) 0.0676(11) 0.0125(9) 0.0042(11) -0.0334(11)
O9 0.593(7) 0.0591(13) 0.0915(16) -0.0102(12) 0.075(3) -0.063(2)
O10 0.361(3) 0.1050(13) 0.0998(16) 0.0313(12) 0.001(2) -0.1225(15)
O11 0.0398(7) 0.0769(9) 0.0561(8) 0.0176(7) 0.0055(6) -0.0122(7)
O12 0.0401(7) 0.0421(7) 0.0622(8) -0.0029(6) -0.0018(6) 0.0029(6)
O13 0.0413(7) 0.0646(8) 0.0601(7) -0.0273(6) -0.0196(5) -0.0028(6)
O14 0.0224(5) 0.0390(6) 0.0626(7) -0.0033(6) -0.0076(5) -0.0042(5)
O15 0.0700(10) 0.1235(14) 0.323(3) 0.0897(17) -0.0851(13) -0.0590(9)
O16 0.1302(13) 0.0783(11) 0.465(4) 0.0480(19) -0.1370(18) -0.0696(9)
O17 0.228(2) 0.0539(9) 0.1292(13) 0.0017(10) -0.0905(12) -0.0445(11)
O18 0.1512(16) 0.0650(11) 0.1168(13) 0.0095(10) -0.0613(11) -0.0142(11)
O19 0.0861(11) 0.0283(7) 0.1280(14) 0.0039(8) -0.0210(10) -0.0126(7)
O20 0.0699(9) 0.0649(9) 0.0569(8) 0.0229(7) -0.0241(6) -0.0143(7)
O21 0.0289(6) 0.0708(9) 0.0564(7) -0.0011(7) -0.0124(5) -0.0058(6)
O22 0.0520(7) 0.0581(8) 0.0383(6) 0.0163(6) -0.0112(6) -0.0139(6)
O23 0.0621(9) 0.1202(12) 0.1082(14) -0.0227(11) 0.0314(9) -0.0526(8)
O24 0.0350(8) 0.1052(12) 0.1161(13) -0.0358(10) 0.0004(9) -0.0094(8)
O25 0.0359(6) 0.0555(7) 0.0442(7) -0.0032(6) 0.0017(5) -0.0241(5)
O26 0.0256(5) 0.0460(7) 0.0525(7) -0.0009(6) -0.0088(5) -0.0095(5)
O27 0.0350(6) 0.0290(6) 0.0538(7) 0.0028(5) 0.0025(6) -0.0077(5)
O28 0.0326(6) 0.0326(6) 0.0444(6) 0.0007(5) 0.0012(5) -0.0067(5)
O29 0.0270(5) 0.0339(6) 0.0324(5) 0.0012(5) -0.0041(4) -0.0073(5)
O30 0.0281(5) 0.0361(6) 0.0436(6) -0.0026(5) -0.0081(5) -0.0037(5)
O31 0.0250(5) 0.0375(6) 0.0459(6) -0.0020(5) -0.0056(5) -0.0096(5)
O32 0.0348(6) 0.0367(6) 0.0419(6) 0.0047(5) -0.0133(5) -0.0115(5)
O33 0.0430(7) 0.0527(8) 0.0812(9) 0.0064(7) -0.0152(7) -0.0144(6)
P1 0.0264(2) 0.0346(2) 0.0432(2) -0.0017(2) 0.00028(18) -0.01007(17)
P2 0.02514(19) 0.0327(2) 0.0317(2) 0.00041(17) -0.00736(16) -0.00735(16)
C211 0.136(3) 0.084(3) 0.855(13) -0.039(5) -0.207(4) -0.015(2)
C204 0.175(3) 0.103(3) 0.299(4) -0.002(3) -0.137(2) -0.003(2)
C201 0.720(11) 0.385(6) 0.403(4) 0.312(3) -0.398(5) -0.280(7)
C200 0.593(17) 0.277(7) 0.421(9) -0.209(6) 0.187(10) -0.060(9)
C199 0.151(4) 0.583(12) 0.182(5) 0.097(6) -0.012(4) 0.125(6)
C206 0.135(3) 0.122(3) 0.274(5) 0.023(3) -0.074(3) -0.032(3)
C205 0.150(3) 0.306(5) 0.549(10) -0.182(5) -0.033(5) -0.122(3)
C212 0.048(3) 0.085(4) 0.327(10) 0.014(6) -0.064(4) -0.009(3)
C196 0.431(7) 0.749(12) 0.173(6) -0.101(7) -0.043(6) 0.423(6)
C195 0.654(15) 0.369(7) 0.242(6) -0.187(4) -0.070(8) 0.269(7)
C203 0.175(3) 0.103(3) 0.299(4) -0.002(3) -0.137(2) -0.003(2)
C198 0.54(2) 0.70(2) 0.323(11) -0.202(12) -0.024(12) -0.035(19)

loop_
_atom_type_symbol
_atom_type_description
_atom_type_scat_dispersion_real
_atom_type_scat_dispersion_imag
_atom_type_scat_source
C C 0.0033 0.0016 'International Tables Vol C Tables 4.2.6.8 and 6.1.1.4'
H H 0.0000 0.0000 'International Tables Vol C Tables 4.2.6.8 and 6.1.1.4'
N N 0.0061 0.0033 'International Tables Vol C Tables 4.2.6.8 and 6.1.1.4'
O O 0.0106 0.0060 'International Tables Vol C Tables 4.2.6.8 and 6.1.1.4'
P P 0.1023 0.0942 'International Tables Vol C Tables 4.2.6.8 and 6.1.1.4'

loop_
_geom_angle_atom_site_label_1
_geom_angle_atom_site_label_2
_geom_angle_atom_site_label_3
_geom_angle
C2 C1 C6 120.8(2)
C2 C1 N1 118.9(2)
C6 C1 N1 120.3(2)
C1 C2 C3 120.2(2)
C1 C2 H2 119.9
C3 C2 H2 119.9
C4 C3 C2 119.87(18)
C4 C3 H3 120.1
C2 C3 H3 120.1
N2 C4 C3 124.32(17)
N2 C4 C5 116.8(2)
C3 C4 C5 118.8(2)
C6 C5 C4 120.9(2)
C6 C5 H5 119.6
C4 C5 H5 119.6
C5 C6 C1 119.3(2)
C5 C6 H6 120.4
C1 C6 H6 120.4
O3 C7 N3 124.88(16)
O3 C7 N2 123.78(18)
N3 C7 N2 111.33(16)
C9 C8 C13 118.93(16)
C9 C8 N3 122.53(17)
C13 C8 N3 118.51(16)
C10 C9 C8 120.94(19)
C10 C9 H9 119.5
C8 C9 H9 119.5
C11 C10 C9 120.1(2)
C11 C10 H10 120.0
C9 C10 H10 120.0
C10 C11 C12 120.42(18)
C10 C11 H11 119.8
C12 C11 H11 119.8
C11 C12 C13 120.48(19)
C11 C12 H12 119.8
C13 C12 H12 119.8
C12 C13 N4 120.82(17)
C12 C13 C8 119.11(17)
N4 C13 C8 119.93(15)
O4 C14 N4 124.44(17)
O4 C14 N5 123.14(16)
N4 C14 N5 112.41(13)
C20 C15 N5 117.59(15)
C20 C15 C16 118.23(19)
N5 C15 C16 124.01(17)
C17 C16 C15 119.13(19)
C17 C16 H16 120.4
C15 C16 H16 120.4
C18 C17 C16 122.70(18)
C18 C17 H17 118.6
C16 C17 H17 118.6
C19 C18 C17 116.4(2)
C19 C18 C21 122.16(19)
C17 C18 C21 121.20(18)
C18 C19 C20 122.39(19)
C18 C19 H19 118.8
C20 C19 H19 118.8
C15 C20 C19 121.10(18)
C15 C20 H20 119.5
C19 C20 H20 119.5
C18 C21 C22 111.80(16)
C18 C21 H21A 109.3
C22 C21 H21A 109.3
C18 C21 H21B 109.3
C22 C21 H21B 109.3
H21A C21 H21B 107.9
C27 C22 C23 117.26(19)
C27 C22 C21 122.12(17)
C23 C22 C21 120.50(16)
C24 C23 C22 120.34(16)
C24 C23 H23 119.8
C22 C23 H23 119.8
C25 C24 C23 121.83(17)
C25 C24 H24 119.1
C23 C24 H24 119.1
C24 C25 C26 118.02(18)
C24 C25 N6 118.82(16)
C26 C25 N6 123.08(15)
C27 C26 C25 119.54(18)
C27 C26 H26 120.2
C25 C26 H26 120.2
C26 C27 C22 122.95(19)
C26 C27 H27 118.5
C22 C27 H27 118.5
O5 C28 N6 123.22(18)
O5 C28 N7 124.51(19)
N6 C28 N7 112.19(15)
C34 C29 C30 119.1(2)
C34 C29 N7 121.17(19)
C30 C29 N7 119.67(16)
C31 C30 C29 118.35(18)
C31 C30 N8 121.84(19)
C29 C30 N8 119.78(18)
C32 C31 C30 121.1(2)
C32 C31 H31 119.5
C30 C31 H31 119.5
C33 C32 C31 121.4(2)
C33 C32 H32 119.3
C31 C32 H32 119.3
C32 C33 C34 119.0(2)
C32 C33 H33 120.5
C34 C33 H33 120.5
C29 C34 C33 121.1(2)
C29 C34 H34 119.5
C33 C34 H34 119.5
O6 C35 N8 123.77(18)
O6 C35 N9 122.55(18)
N8 C35 N9 113.68(18)
N9 C36 C37 117.21(18)
N9 C36 C41 125.19(18)
C37 C36 C41 117.57(18)
C38 C37 C36 121.8(2)
C38 C37 H37 119.1
C36 C37 H37 119.1
C39 C38 C37 119.1(2)
C39 C38 H38 120.4
C37 C38 H38 120.4
C38 C39 C40 121.1(2)
C38 C39 N10 119.6(2)
C40 C39 N10 119.4(2)
C39 C40 C41 120.8(2)
C39 C40 H40 119.6
C41 C40 H40 119.6
C40 C41 C36 119.6(2)
C40 C41 H41 120.2
C36 C41 H41 120.2
C47 C42 C43 119.2(2)
C47 C42 H42 120.4
C43 C42 H42 120.4
C44 C43 C42 120.7(3)
C44 C43 N11 119.5(3)
C42 C43 N11 119.8(2)
C43 C44 C45 119.9(3)
C43 C44 H44 120.0
C45 C44 H44 120.0
C46 C45 C44 120.1(2)
C46 C45 H45 119.9
C44 C45 H45 119.9
N12 C46 C47 117.39(17)
N12 C46 C45 123.71(18)
C47 C46 C45 118.9(2)
C42 C47 C46 121.2(2)
C42 C47 H47 119.4
C46 C47 H47 119.4
O11 C48 N13 124.34(18)
O11 C48 N12 123.0(2)
N13 C48 N12 112.69(15)
N13 C49 C50 122.12(19)
N13 C49 C54 119.16(15)
C50 C49 C54 118.71(19)
C51 C50 C49 120.3(2)
C51 C50 H50 119.9
C49 C50 H50 119.9
C52 C51 C50 120.30(19)
C52 C51 H51 119.9
C50 C51 H51 119.9
C53 C52 C51 120.6(2)
C53 C52 H52 119.7
C51 C52 H52 119.7
C52 C53 C54 120.6(2)
C52 C53 H53 119.7
C54 C53 H53 119.7
C53 C54 N14 122.60(19)
C53 C54 C49 119.45(17)
N14 C54 C49 117.87(17)
O12 C55 N15 124.91(17)
O12 C55 N14 123.43(16)
N15 C55 N14 111.63(14)
C61 C56 C57 118.69(18)
C61 C56 N15 123.96(17)
C57 C56 N15 117.17(16)
C56 C57 C58 120.44(18)
C56 C57 H57 119.8
C58 C57 H57 119.8
C59 C58 C57 120.86(18)
C59 C58 H58 119.6
C57 C58 H58 119.6
C60 C59 C58 118.36(17)
C60 C59 C62 120.47(18)
C58 C59 C62 121.06(16)
C59 C60 C61 121.77(18)
C59 C60 H60 119.1
C61 C60 H60 119.1
C56 C61 C60 119.75(19)
C56 C61 H61 120.1
C60 C61 H61 120.1
C59 C62 C63 109.92(15)
C59 C62 H62A 109.7
C63 C62 H62A 109.7
C59 C62 H62B 109.7
C63 C62 H62B 109.7
H62A C62 H62B 108.2
C64 C63 C68 117.36(17)
C64 C63 C62 122.08(18)
C68 C63 C62 120.45(15)
C63 C64 C65 122.87(19)
C63 C64 H64 118.6
C65 C64 H64 118.6
C64 C65 C66 119.41(16)
C64 C65 H65 120.3
C66 C65 H65 120.3
C65 C66 C67 118.35(16)
C65 C66 N16 123.82(14)
C67 C66 N16 117.77(17)
C68 C67 C66 120.50(18)
C68 C67 H67 119.8
C66 C67 H67 119.7
C67 C68 C63 121.50(15)
C67 C68 H68 119.2
C63 C68 H68 119.2
O13 C69 N16 124.61(18)
O13 C69 N17 123.12(15)
N16 C69 N17 112.28(16)
C71 C70 C75 121.4(2)
C71 C70 H70 119.3
C75 C70 H70 119.3
C70 C71 C72 120.7(2)
C70 C71 H71 119.7
C72 C71 H71 119.7
C73 C72 C71 118.79(17)
C73 C72 H72 120.6
C71 C72 H72 120.6
C72 C73 C74 121.81(19)
C72 C73 H73 119.1
C74 C73 H73 119.1
C73 C74 N18 120.89(17)
C73 C74 C75 119.91(17)
N18 C74 C75 119.15(14)
C70 C75 N17 123.75(18)
C70 C75 C74 117.36(16)
N17 C75 C74 118.86(17)
O14 C76 N19 124.07(17)
O14 C76 N18 123.41(16)
N19 C76 N18 112.51(13)
C82 C77 N19 117.39(16)
C82 C77 C78 119.2(2)
N19 C77 C78 123.44(17)
C79 C78 C77 119.92(19)
C79 C78 H78 120.0
C77 C78 H78 120.0
C80 C79 C78 120.5(2)
C80 C79 H79 119.7
C78 C79 H79 119.7
C79 C80 C81 119.8(3)
C79 C80 N20 121.0(2)
C81 C80 N20 119.1(2)
C82 C81 C80 119.6(3)
C82 C81 H81 120.2
C80 C81 H81 120.2
C77 C82 C81 120.8(2)
C77 C82 H82 119.6
C81 C82 H82 119.6
C84 C83 C88 120.3(2)
C84 C83 N21 120.1(2)
C88 C83 N21 119.6(2)
C83 C84 C85 120.6(2)
C83 C84 H84 119.7
C85 C84 H84 119.7
C84 C85 C86 120.1(2)
C84 C85 H85 120.0
C86 C85 H85 120.0
N22 C86 C85 125.3(2)
N22 C86 C87 117.58(19)
C85 C86 C87 117.1(2)
C88 C87 C86 123.1(2)
C88 C87 H87 118.5
C86 C87 H87 118.5
C87 C88 C83 118.8(2)
C87 C88 H88 120.6
C83 C88 H88 120.6
O19 C89 N23 124.8(2)
O19 C89 N22 123.6(2)
N23 C89 N22 111.59(17)
N23 C90 C91 122.9(2)
N23 C90 C95 120.08(18)
C91 C90 C95 116.9(2)
C90 C91 C92 122.4(3)
C90 C91 H91 118.8
C92 C91 H91 118.8
C93 C92 C91 120.3(2)
C93 C92 H92 119.8
C91 C92 H92 119.8
C92 C93 C94 119.0(3)
C92 C93 H93 120.5
C94 C93 H93 120.5
C95 C94 C93 119.7(3)
C95 C94 H94 120.1
C93 C94 H94 120.1
C94 C95 C90 121.4(2)
C94 C95 N24 119.3(2)
C90 C95 N24 119.3(2)
O20 C96 N24 123.57(18)
O20 C96 N25 123.7(2)
N24 C96 N25 112.67(18)
C98 C97 C102 118.05(19)
C98 C97 N25 117.76(18)
C102 C97 N25 124.15(16)
C99 C98 C97 121.58(19)
C99 C98 H98 119.2
C97 C98 H98 119.2
C98 C99 C100 121.42(17)
C98 C99 H99 119.3
C100 C99 H99 119.3
C101 C100 C99 116.72(19)
C101 C100 C103 122.3(2)
C99 C100 C103 120.94(16)
C100 C101 C102 122.3(2)
C100 C101 H101 118.9
C102 C101 H101 118.9
C97 C102 C101 119.93(18)
C97 C102 H102 120.0
C101 C102 H102 120.0
C100 C103 C104 112.16(15)
C100 C103 H10A 109.2
C104 C103 H10A 109.2
C100 C103 H10B 109.2
C104 C103 H10B 109.2
H10A C103 H10B 107.9
C109 C104 C105 116.96(16)
C109 C104 C103 122.46(17)
C105 C104 C103 120.49(16)
C106 C105 C104 120.93(16)
C106 C105 H105 119.5
C104 C105 H105 119.5
C107 C106 C105 121.15(16)
C107 C106 H106 119.4
C105 C106 H106 119.4
C106 C107 C108 118.37(16)
C106 C107 N26 117.57(15)
C108 C107 N26 124.02(16)
C109 C108 C107 118.91(17)
C109 C108 H108 120.5
C107 C108 H108 120.5
C104 C109 C108 123.67(17)
C104 C109 H109 118.2
C108 C109 H109 118.2
O21 C110 N26 124.04(16)
O21 C110 N27 123.07(17)
N26 C110 N27 112.84(16)
C116 C111 C112 117.86(16)
C116 C111 N27 121.78(15)
C112 C111 N27 120.26(15)
N28 C112 C111 118.57(15)
N28 C112 C113 121.92(15)
C111 C112 C113 119.51(15)
C114 C113 C112 120.46(16)
C114 C113 H113 119.8
C112 C113 H113 119.8
C115 C114 C113 120.10(19)
C115 C114 H114 119.9
C113 C114 H114 119.9
C114 C115 C116 121.03(19)
C114 C115 H115 119.5
C116 C115 H115 119.5
C115 C116 C111 121.04(18)
C115 C116 H116 119.5
C111 C116 H116 119.5
O22 C117 N28 125.76(15)
O22 C117 N29 123.90(15)
N28 C117 N29 110.32(14)
C123 C118 N29 117.09(16)
C123 C118 C119 119.13(16)
N29 C118 C119 123.78(16)
C120 C119 C118 118.77(18)
C120 C119 H119 120.6
C118 C119 H119 120.6
C121 C120 C119 119.89(19)
C121 C120 H120 120.1
C119 C120 H120 120.1
C120 C121 C122 123.15(18)
C120 C121 N30 119.77(19)
C122 C121 N30 117.06(18)
C121 C122 C123 116.09(19)
C121 C122 H122 122.0
C123 C122 H122 122.0
C118 C123 C122 122.94(18)
C118 C123 H123 118.5
C122 C123 H123 118.5
N31 C124 H13A 109.5
N31 C124 H12B 109.5
H13A C124 H12B 109.5
N31 C124 H12C 109.5
H13A C124 H12C 109.5
H12B C124 H12C 109.5
N31 C125 H12D 109.5
N31 C125 H12E 109.5
H12D C125 H12E 109.5
N31 C125 H12F 109.5
H12D C125 H12F 109.5
H12E C125 H12F 109.5
N31 C126 H12G 109.5
N31 C126 H12H 109.5
H12G C126 H12H 109.5
N31 C126 H12I 109.5
H12G C126 H12I 109.5
H12H C126 H12I 109.5
N31 C127 C129 129.5(2)
N31 C127 C128 84.9(2)
C129 C127 C128 104.9(3)
N31 C127 H127 111.0
C129 C127 H127 111.0
C128 C127 H127 111.0
C127 C128 H12J 109.5
C127 C128 H12K 109.5
H12J C128 H12K 109.5
C127 C128 H12L 109.5
H12J C128 H12L 109.5
H12K C128 H12L 109.5
O33 C129 C127 116.53(19)
O33 C129 H13' 108.2
C127 C129 H13' 108.2
O33 C129 H12M 108.2
C127 C129 H12M 108.2
H13' C129 H12M 107.3
N32 C130 C131 116.47(16)
N32 C130 H13B 108.2
C131 C130 H13B 108.2
N32 C130 H13C 108.2
C131 C130 H13C 108.2
H13B C130 H13C 107.3
C132 C131 C130 111.19(18)
C132 C131 H13D 109.4
C130 C131 H13D 109.4
C132 C131 H13E 109.4
C130 C131 H13E 109.4
H13D C131 H13E 108.0
C133 C132 C131 111.0(2)
C133 C132 H20N 109.4
C131 C132 H20N 109.4
C133 C132 H13G 109.4
C131 C132 H13G 109.4
H20N C132 H13G 108.0
C132 C133 H13H 109.5
C132 C133 H13I 109.5
H13H C133 H13I 109.5
C132 C133 H13J 109.5
H13H C133 H13J 109.5
H13I C133 H13J 109.5
C135 C134 N32 115.61(15)
C135 C134 H13K 108.4
N32 C134 H13K 108.4
C135 C134 H13L 108.4
N32 C134 H13L 108.4
H13K C134 H13L 107.4
C134 C135 C136 112.04(16)
C134 C135 H13M 109.2
C136 C135 H13M 109.2
C134 C135 H13N 109.2
C136 C135 H13N 109.2
H13M C135 H13N 107.9
C137 C136 C135 112.48(17)
C137 C136 H13O 109.1
C135 C136 H13O 109.1
C137 C136 H13P 109.1
C135 C136 H13P 109.1
H13O C136 H13P 107.8
C136 C137 H13Q 109.5
C136 C137 H13R 109.5
H13Q C137 H13R 109.5
C136 C137 H13S 109.5
H13Q C137 H13S 109.5
H13R C137 H13S 109.5
C139 C138 N32 116.69(16)
C139 C138 H13T 108.1
N32 C138 H13T 108.1
C139 C138 H13U 108.1
N32 C138 H13U 108.1
H13T C138 H13U 107.3
C138 C139 C140 111.28(18)
C138 C139 H13V 109.4
C140 C139 H13V 109.4
C138 C139 H13W 109.4
C140 C139 H13W 109.4
H13V C139 H13W 108.0
C141 C140 C139 113.4(2)
C141 C140 H14A 108.9
C139 C140 H14A 108.9
C141 C140 H14B 108.9
C139 C140 H14B 108.9
H14A C140 H14B 107.7
C140 C141 H14C 109.5
C140 C141 H14D 109.5
H14C C141 H14D 109.5
C140 C141 H14E 109.5
H14C C141 H14E 109.5
H14D C141 H14E 109.5
N32 C142 C143 113.12(17)
N32 C142 H14F 109.0
C143 C142 H14F 109.0
N32 C142 H14G 109.0
C143 C142 H14G 109.0
H14F C142 H14G 107.8
C142 C143 C144 110.2(2)
C142 C143 H14H 109.6
C144 C143 H14H 109.6
C142 C143 H14I 109.6
C144 C143 H14I 109.6
H14H C143 H14I 108.1
C145 C144 C143 113.6(2)
C145 C144 H14J 108.9
C143 C144 H14J 108.9
C145 C144 H14K 108.9
C143 C144 H14K 108.9
H14J C144 H14K 107.7
C144 C145 H14L 109.5
C144 C145 H14M 109.5
H14L C145 H14M 109.5
C144 C145 H14N 109.5
H14L C145 H14N 109.5
H14M C145 H14N 109.5
C147 C146 N33 118.33(16)
C147 C146 H14O 107.7
N33 C146 H14O 107.7
C147 C146 H14P 107.7
N33 C146 H14P 107.7
H14O C146 H14P 107.1
C146 C147 C148 110.21(17)
C146 C147 H14Q 109.6
C148 C147 H14Q 109.6
C146 C147 H14R 109.6
C148 C147 H14R 109.6
H14Q C147 H14R 108.1
C149 C148 C147 113.39(19)
C149 C148 H14S 108.9
C147 C148 H14S 108.9
C149 C148 H14T 108.9
C147 C148 H14T 108.9
H14S C148 H14T 107.7
C148 C149 H14U 109.5
C148 C149 H14V 109.5
H14U C149 H14V 109.5
C148 C149 H14W 109.5
H14U C149 H14W 109.5
H14V C149 H14W 109.5
C151 C150 N33 116.8(2)
C151 C150 H15A 108.1
N33 C150 H15A 108.1
C151 C150 H15B 108.1
N33 C150 H15B 108.1
H15A C150 H15B 107.3
C150 C151 C152 109.6(2)
C150 C151 H15C 109.8
C152 C151 H15C 109.8
C150 C151 H15D 109.8
C152 C151 H15D 109.8
H15C C151 H15D 108.2
C153 C152 C151 107.5(3)
C153 C152 H15E 110.2
C151 C152 H15E 110.2
C153 C152 H15F 110.2
C151 C152 H15F 110.2
H15E C152 H15F 108.5
C152 C153 H15G 109.5
C152 C153 H15H 109.5
H15G C153 H15H 109.5
C152 C153 H15I 109.5
H15G C153 H15I 109.5
H15H C153 H15I 109.5
C155 C154 N33 117.19(16)
C155 C154 H15J 108.0
N33 C154 H15J 108.0
C155 C154 H15K 108.0
N33 C154 H15K 108.0
H15J C154 H15K 107.2
C154 C155 C156 110.89(17)
C154 C155 H15L 109.5
C156 C155 H15L 109.5
C154 C155 H15M 109.5
C156 C155 H15M 109.5
H15L C155 H15M 108.0
C157 C156 C155 116.04(18)
C157 C156 H15N 108.3
C155 C156 H15N 108.3
C157 C156 H15O 108.3
C155 C156 H15O 108.3
H15N C156 H15O 107.4
C156 C157 H15P 109.5
C156 C157 H15Q 109.5
H15P C157 H15Q 109.5
C156 C157 H15R 109.5
H15P C157 H15R 109.5
H15Q C157 H15R 109.5
C159 C158 N33 115.08(16)
C159 C158 H15S 108.5
N33 C158 H15S 108.5
C159 C158 H15T 108.5
N33 C158 H15T 108.5
H15S C158 H15T 107.5
C158 C159 C160 112.6(2)
C158 C159 H15U 109.1
C160 C159 H15U 109.1
C158 C159 H15V 109.1
C160 C159 H15V 109.1
H15U C159 H15V 107.8
C161 C160 C159 111.3(3)
C161 C160 H61' 109.4
C159 C160 H61' 109.4
C161 C160 H16B 109.4
C159 C160 H16B 109.4
H61' C160 H16B 108.0
C160 C161 H16C 109.5
C160 C161 H16D 109.5
H16C C161 H16D 109.5
C160 C161 H16E 109.5
H16C C161 H16E 109.5
H16D C161 H16E 109.5
C163 C162 N34 117.41(18)
C163 C162 H37' 107.9
N34 C162 H37' 107.9
C163 C162 H35' 107.9
N34 C162 H35' 107.9
H37' C162 H35' 107.2
C162 C163 C164 107.6(2)
C162 C163 H33' 110.2
C164 C163 H33' 110.2
C162 C163 H31' 110.2
C164 C163 H31' 110.2
H33' C163 H31' 108.5
C165 C164 C163 125.8(3)
C165 C164 H59' 105.9
C163 C164 H59' 105.9
C165 C164 H57' 105.9
C163 C164 H57' 105.9
H59' C164 H57' 106.2
C164 C165 H36' 109.5
C164 C165 H34' 109.5
H36' C165 H34' 109.5
C164 C165 H32' 109.5
H36' C165 H32' 109.5
H34' C165 H32' 109.5
C167 C166 N34 117.23(17)
C167 C166 H16K 108.0
N34 C166 H16K 108.0
C167 C166 H16L 108.0
N34 C166 H16L 108.0
H16K C166 H16L 107.2
C166 C167 C168 110.1(2)
C166 C167 H16M 109.6
C168 C167 H16M 109.6
C166 C167 H16N 109.6
C168 C167 H16N 109.6
H16M C167 H16N 108.1
C169 C168 C167 114.9(2)
C169 C168 H16O 108.5
C167 C168 H16O 108.5
C169 C168 H16P 108.5
C167 C168 H16P 108.5
H16O C168 H16P 107.5
C168 C169 H60' 109.5
C168 C169 H55' 109.5
H60' C169 H55' 109.5
C168 C169 H53' 109.5
H60' C169 H53' 109.5
H55' C169 H53' 109.5
C171 C170 N34 117.58(19)
C171 C170 H51' 107.9
N34 C170 H51' 107.9
C171 C170 H49' 107.9
N34 C170 H49' 107.9
H51' C170 H49' 107.2
C170 C171 C172 105.2(3)
C170 C171 H47' 110.7
C172 C171 H47' 110.7
C170 C171 H17D 110.7
C172 C171 H17D 110.7
H47' C171 H17D 108.8
C173 C172 C171 111.7(5)
C173 C172 H19' 109.3
C171 C172 H19' 109.3
C173 C172 H17' 109.3
C171 C172 H17' 109.3
H19' C172 H17' 107.9
C172 C173 H45' 109.5
C172 C173 H43' 109.5
H45' C173 H43' 109.5
C172 C173 H41' 109.5
H45' C173 H41' 109.5
H43' C173 H41' 109.5
C175 C174 N34 115.19(16)
C175 C174 H44' 108.5
N34 C174 H44' 108.5
C175 C174 H42' 108.5
N34 C174 H42' 108.5
H44' C174 H42' 107.5
C174 C175 C176 110.00(18)
C174 C175 H40' 109.7
C176 C175 H40' 109.7
C174 C175 H54' 109.7
C176 C175 H54' 109.7
H40' C175 H54' 108.2
C177 C176 C175 114.9(2)
C177 C176 H18' 108.5
C175 C176 H18' 108.5
C177 C176 H39' 108.5
C175 C176 H39' 108.5
H18' C176 H39' 107.5
C179 C178 N35 108.3(3)
C179 C178 H48' 110.0
N35 C178 H48' 110.0
C179 C178 H46' 110.0
N35 C178 H46' 110.0
H48' C178 H46' 108.4
C178 C179 C180 111.3(3)
C178 C179 H52' 109.4
C180 C179 H52' 109.4
C178 C179 H58' 109.4
C180 C179 H58' 109.4
H52' C179 H58' 108.0
C181 C180 C179 125.7(5)
C181 C180 H18A 105.9
C179 C180 H18A 105.9
C181 C180 H18B 105.9
C179 C180 H18B 105.9
H18A C180 H18B 106.2
C180 C181 H18C 109.5
C180 C181 H18D 109.5
H18C C181 H18D 109.5
C180 C181 H18E 109.5
H18C C181 H18E 109.5
H18D C181 H18E 109.5
N35 C182 C183 109.1(3)
C184 C183 C182 117.6(4)
C184 C183 H18H 107.9
C182 C183 H18H 107.9
C184 C183 H18I 107.9
C182 C183 H18I 107.9
H18H C183 H18I 107.2
C185 C184 C183 106.0(6)
C185 C184 H18J 110.5
C183 C184 H18J 110.5
C185 C184 H18K 110.5
C183 C184 H18K 110.5
H18J C184 H18K 108.7
C184 C185 H18L 109.5
C184 C185 H18M 109.5
H18L C185 H18M 109.5
C184 C185 H18N 109.5
H18L C185 H18N 109.5
H18M C185 H18N 109.5
C187 C186 N35 120.7(3)
C187 C186 H18O 107.1
N35 C186 H18O 107.1
C187 C186 H18P 107.1
N35 C186 H18P 107.1
H18O C186 H18P 106.8
C188 C187 C186 111.0(3)
C188 C187 H18Q 109.4
C186 C187 H18Q 109.4
C188 C187 H18R 109.4
C186 C187 H18R 109.4
H18Q C187 H18R 108.0
C187 C188 C189 109.1(4)
C187 C188 H18S 109.9
C189 C188 H18S 109.9
C187 C188 H18T 109.9
C189 C188 H18T 109.9
H18S C188 H18T 108.3
C188 C189 H18U 109.5
C188 C189 H18V 109.5
H18U C189 H18V 109.5
C188 C189 H18W 109.5
H18U C189 H18W 109.5
H18V C189 H18W 109.5
C191 C190 N35 113.7(2)
C192 C191 C190 107.4(2)
C192 C191 H19C 110.2
C190 C191 H19C 110.2
C192 C191 H19D 110.2
C190 C191 H19D 110.2
H19C C191 H19D 108.5
C193 C192 C191 112.0(2)
C193 C192 H19E 109.2
C191 C192 H19E 109.2
C193 C192 H19F 109.2
C191 C192 H19F 109.2
H19E C192 H19F 107.9
C192 C193 H19G 109.5
C192 C193 H19H 109.5
H19G C193 H19H 109.5
C192 C193 H19I 109.5
H19G C193 H19I 109.5
H19H C193 H19I 109.5
O2 N1 O1 121.8(2)
O2 N1 C1 120.5(2)
O1 N1 C1 117.7(3)
C7 N2 C4 125.13(17)
C7 N2 H2A 117.4
C4 N2 H2A 117.4
C7 N3 C8 125.09(16)
C7 N3 H3A 117.5
C8 N3 H3A 117.5
C14 N4 C13 125.16(13)
C14 N4 H4 117.4
C13 N4 H4 117.4
C14 N5 C15 126.45(14)
C14 N5 H5A 116.8
C15 N5 H5A 116.8
C28 N6 C25 124.50(15)
C28 N6 H6A 117.8
C25 N6 H6A 117.8
C28 N7 C29 125.50(16)
C28 N7 H7 117.3
C29 N7 H7 117.3
C35 N8 C30 128.17(18)
C35 N8 H8 115.9
C30 N8 H8 115.9
C35 N9 C36 127.07(17)
C35 N9 H9A 116.5
C36 N9 H9A 116.5
O8 N10 O7 123.1(2)
O8 N10 C39 118.3(2)
O7 N10 C39 118.6(2)
O10 N11 O9 122.0(3)
O10 N11 C43 119.3(3)
O9 N11 C43 118.3(3)
C46 N12 C48 126.86(15)
C46 N12 H12' 116.6
C48 N12 H12' 116.6
C48 N13 C49 126.31(15)
C48 N13 H13 116.8
C49 N13 H13 116.8
C55 N14 C54 126.30(15)
C55 N14 H14 116.9
C54 N14 H14 116.9
C55 N15 C56 125.13(14)
C55 N15 H15 117.4
C56 N15 H15 117.4
C69 N16 C66 126.34(17)
C69 N16 H38' 116.8
C66 N16 H38' 116.8
C69 N17 C75 126.72(16)
C69 N17 H56' 116.6
C75 N17 H56' 116.6
C76 N18 C74 122.35(12)
C76 N18 H18 118.8
C74 N18 H18 118.8
C76 N19 C77 123.70(13)
C76 N19 H50' 118.2
C77 N19 H50' 118.1
O16 N20 O15 123.9(3)
O16 N20 C80 118.8(2)
O15 N20 C80 117.1(2)
O17 N21 O18 123.7(2)
O17 N21 C83 117.8(2)
O18 N21 C83 118.4(2)
C86 N22 C89 130.05(17)
C86 N22 H22 115.0
C89 N22 H22 115.0
C89 N23 C90 129.28(17)
C89 N23 H23A 115.4
C90 N23 H23A 115.4
C96 N24 C95 128.12(19)
C96 N24 H24A 115.9
C95 N24 H24A 115.9
C96 N25 C97 127.22(17)
C96 N25 H25 116.4
C97 N25 H25 116.4
C110 N26 C107 127.33(15)
C110 N26 H26A 116.3
C107 N26 H26A 116.3
C110 N27 C111 125.42(15)
C110 N27 H27A 117.3
C111 N27 H27A 117.3
C117 N28 C112 128.64(15)
C117 N28 H28 115.7
C112 N28 H28 115.7
C117 N29 C118 128.74(15)
C117 N29 H29 115.6
C118 N29 H29 115.6
O24 N30 O23 125.04(18)
O24 N30 C121 119.72(19)
O23 N30 C121 115.22(18)
C127 N31 C126 125.7(2)
C127 N31 C125 115.69(18)
C126 N31 C125 114.98(18)
C127 N31 C124 84.7(2)
C126 N31 C124 103.6(3)
C125 N31 C124 101.1(2)
C134 N32 C142 106.34(14)
C134 N32 C130 110.13(15)
C142 N32 C130 110.99(16)
C134 N32 C138 110.68(15)
C142 N32 C138 110.79(15)
C130 N32 C138 107.93(14)
C146 N33 C154 107.32(14)
C146 N33 C150 113.00(18)
C154 N33 C150 111.06(17)
C146 N33 C158 110.02(17)
C154 N33 C158 110.72(17)
C150 N33 C158 104.76(15)
C162 N34 C166 111.59(17)
C162 N34 C174 112.36(19)
C166 N34 C174 105.23(15)
C162 N34 C170 105.93(16)
C166 N34 C170 110.84(19)
C174 N34 C170 111.00(17)
C178 N35 C186 108.2(3)
C178 N35 C182 107.7(3)
C186 N35 C182 117.5(4)
C178 N35 C190 106.3(3)
C186 N35 C190 113.5(3)
C182 N35 C190 103.0(2)
C129 O33 H33A 109.5
O28 P1 O25 110.48(8)
O28 P1 O27 109.47(7)
O25 P1 O27 109.49(7)
O28 P1 O26 109.48(7)
O25 P1 O26 109.31(7)
O27 P1 O26 108.57(7)
O32 P2 O31 110.43(7)
O32 P2 O30 110.24(6)
O31 P2 O30 109.41(7)
O32 P2 O29 107.73(7)
O31 P2 O29 109.07(6)
O30 P2 O29 109.93(6)
C212 C211 N36' 112.2(7)
C212 C211 C210 115.3(7)
N36' C211 C210 105.0(6)
C205 C204 C203 125.7(4)
C201 C200 C199 165.9(12)
N36' C199 C200 153.4(6)
C206 C205 C204 137.6(6)
C195 C196 C197 114.5(8)
C196 C195 N36' 128.5(7)
N36' C203 C204 117.8(5)
C196 C197 C198 111.9(9)
C211 C210 C208 156.2(10)
C207 C208 C210 118.8(10)
C211 N36' C199 112.8(7)
C211 N36' C203 100.2(5)
C199 N36' C203 120.3(5)
C211 N36' C195 102.2(5)
C199 N36' C195 126.2(6)
C203 N36' C195 90.3(6)

loop_
_geom_bond_atom_site_label_1
_geom_bond_atom_site_label_2
_geom_bond_distance
C1 C2 1.377(3)
C1 C6 1.384(4)
C1 N1 1.440(3)
C2 C3 1.393(3)
C2 H2 0.9500
C3 C4 1.392(3)
C3 H3 0.9500
C4 N2 1.386(3)
C4 C5 1.407(3)
C5 C6 1.382(4)
C5 H5 0.9500
C6 H6 0.9500
C7 O3 1.217(2)
C7 N3 1.379(3)
C7 N2 1.384(2)
C8 C9 1.391(3)
C8 C13 1.407(3)
C8 N3 1.416(2)
C9 C10 1.388(3)
C9 H9 0.9500
C10 C11 1.370(3)
C10 H10 0.9500
C11 C12 1.379(3)
C11 H11 0.9500
C12 C13 1.405(2)
C12 H12 0.9500
C13 N4 1.405(2)
C14 O4 1.2223(19)
C14 N4 1.369(2)
C14 N5 1.380(2)
C15 C20 1.380(3)
C15 N5 1.398(2)
C15 C16 1.402(2)
C16 C17 1.396(3)
C16 H16 0.9500
C17 C18 1.390(3)
C17 H17 0.9500
C18 C19 1.376(3)
C18 C21 1.510(3)
C19 C20 1.380(3)
C19 H19 0.9500
C20 H20 0.9500
C21 C22 1.525(3)
C21 H21A 0.9900
C21 H21B 0.9900
C22 C27 1.380(3)
C22 C23 1.395(3)
C23 C24 1.376(3)
C23 H23 0.9500
C24 C25 1.374(2)
C24 H24 0.9500
C25 C26 1.405(3)
C25 N6 1.414(2)
C26 C27 1.361(3)
C26 H26 0.9500
C27 H27 0.9500
C28 O5 1.222(2)
C28 N6 1.369(3)
C28 N7 1.373(2)
C29 C34 1.384(3)
C29 C30 1.406(3)
C29 N7 1.417(3)
C30 C31 1.395(3)
C30 N8 1.408(2)
C31 C32 1.365(3)
C31 H31 0.9500
C32 C33 1.353(4)
C32 H32 0.9500
C33 C34 1.399(3)
C33 H33 0.9500
C34 H34 0.9500
C35 O6 1.222(3)
C35 N8 1.343(3)
C35 N9 1.371(2)
C36 N9 1.375(2)
C36 C37 1.395(3)
C36 C41 1.416(3)
C37 C38 1.373(3)
C37 H37 0.9500
C38 C39 1.365(3)
C38 H38 0.9500
C39 C40 1.368(3)
C39 N10 1.467(3)
C40 C41 1.372(3)
C40 H40 0.9500
C41 H41 0.9500
C42 C47 1.369(4)
C42 C43 1.380(4)
C42 H42 0.9500
C43 C44 1.365(4)
C43 N11 1.438(4)
C44 C45 1.384(4)
C44 H44 0.9500
C45 C46 1.382(3)
C45 H45 0.9500
C46 N12 1.368(3)
C46 C47 1.382(3)
C47 H47 0.9500
C48 O11 1.220(2)
C48 N13 1.358(3)
C48 N12 1.375(2)
C49 N13 1.400(3)
C49 C50 1.401(3)
C49 C54 1.416(3)
C50 C51 1.384(3)
C50 H50 0.9500
C51 C52 1.377(4)
C51 H51 0.9500
C52 C53 1.372(3)
C52 H52 0.9500
C53 C54 1.390(3)
C53 H53 0.9500
C54 N14 1.409(2)
C55 O12 1.226(2)
C55 N15 1.372(2)
C55 N14 1.374(2)
C56 C61 1.382(3)
C56 C57 1.384(3)
C56 N15 1.410(2)
C57 C58 1.386(3)
C57 H57 0.9500
C58 C59 1.376(3)
C58 H58 0.9500
C59 C60 1.366(3)
C59 C62 1.533(3)
C60 C61 1.388(3)
C60 H60 0.9500
C61 H61 0.9500
C62 C63 1.535(3)
C62 H62A 0.9900
C62 H62B 0.9900
C63 C64 1.369(2)
C63 C68 1.381(3)
C64 C65 1.383(3)
C64 H64 0.9500
C65 C66 1.390(3)
C65 H65 0.9500
C66 C67 1.394(2)
C66 N16 1.414(2)
C67 C68 1.380(3)
C67 H67 0.9500
C68 H68 0.9500
C69 O13 1.210(2)
C69 N16 1.357(2)
C69 N17 1.391(3)
C70 C71 1.374(3)
C70 C75 1.398(3)
C70 H70 0.9500
C71 C72 1.383(3)
C71 H71 0.9500
C72 C73 1.374(3)
C72 H72 0.9500
C73 C74 1.377(2)
C73 H73 0.9500
C74 N18 1.415(2)
C74 C75 1.416(3)
C75 N17 1.398(2)
C76 O14 1.2177(18)
C76 N19 1.384(2)
C76 N18 1.386(2)
C77 C82 1.373(3)
C77 N19 1.396(3)
C77 C78 1.406(3)
C78 C79 1.380(3)
C78 H78 0.9500
C79 C80 1.366(3)
C79 H79 0.9500
C80 C81 1.401(4)
C80 N20 1.447(4)
C81 C82 1.380(4)
C81 H81 0.9500
C82 H82 0.9500
C83 C84 1.368(3)
C83 C88 1.394(3)
C83 N21 1.452(3)
C84 C85 1.374(4)
C84 H84 0.9500
C85 C86 1.396(3)
C85 H85 0.9500
C86 N22 1.366(3)
C86 C87 1.407(3)
C87 C88 1.331(4)
C87 H87 0.9500
C88 H88 0.9500
C89 O19 1.227(2)
C89 N23 1.349(3)
C89 N22 1.373(3)
C90 N23 1.387(3)
C90 C91 1.392(3)
C90 C95 1.406(3)
C91 C92 1.395(4)
C91 H91 0.9500
C92 C93 1.367(4)
C92 H92 0.9500
C93 C94 1.425(4)
C93 H93 0.9500
C94 C95 1.393(4)
C94 H94 0.9500
C95 N24 1.413(3)
C96 O20 1.219(3)
C96 N24 1.372(3)
C96 N25 1.373(2)
C97 C98 1.376(2)
C97 C102 1.379(3)
C97 N25 1.411(3)
C98 C99 1.367(3)
C98 H98 0.9500
C99 C100 1.389(3)
C99 H99 0.9500
C100 C101 1.373(3)
C100 C103 1.513(3)
C101 C102 1.390(3)
C101 H101 0.9500
C102 H102 0.9500
C103 C104 1.516(3)
C103 H10A 0.9900
C103 H10B 0.9900
C104 C109 1.356(3)
C104 C105 1.408(3)
C105 C106 1.385(2)
C105 H105 0.9500
C106 C107 1.382(2)
C106 H106 0.9500
C107 C108 1.406(2)
C107 N26 1.411(2)
C108 C109 1.390(3)
C108 H108 0.9500
C109 H109 0.9500
C110 O21 1.231(2)
C110 N26 1.366(2)
C110 N27 1.378(2)
C111 C116 1.402(3)
C111 C112 1.408(2)
C111 N27 1.413(2)
C112 N28 1.394(2)
C112 C113 1.408(2)
C113 C114 1.368(3)
C113 H113 0.9500
C114 C115 1.364(3)
C114 H114 0.9500
C115 C116 1.369(3)
C115 H115 0.9500
C116 H116 0.9500
C117 O22 1.228(2)
C117 N28 1.364(2)
C117 N29 1.375(2)
C118 C123 1.370(3)
C118 N29 1.390(2)
C118 C119 1.401(3)
C119 C120 1.388(3)
C119 H119 0.9500
C120 C121 1.361(3)
C120 H120 0.9500
C121 C122 1.379(3)
C121 N30 1.480(2)
C122 C123 1.389(3)
C122 H122 0.9500
C123 H123 0.9500
C124 N31 1.742(4)
C124 H13A 0.9800
C124 H12B 0.9800
C124 H12C 0.9800
C125 N31 1.511(3)
C125 H12D 0.9800
C125 H12E 0.9800
C125 H12F 0.9800
C126 N31 1.420(3)
C126 H12G 0.9800
C126 H12H 0.9800
C126 H12I 0.9800
C127 N31 1.402(3)
C127 C129 1.407(4)
C127 C128 1.740(4)
C127 H127 1.0000
C128 H12J 0.9800
C128 H12K 0.9800
C128 H12L 0.9800
C129 O33 1.388(3)
C129 H13' 0.9900
C129 H12M 0.9900
C130 N32 1.520(2)
C130 C131 1.522(3)
C130 H13B 0.9900
C130 H13C 0.9900
C131 C132 1.518(3)
C131 H13D 0.9900
C131 H13E 0.9900
C132 C133 1.513(4)
C132 H20N 0.9900
C132 H13G 0.9900
C133 H13H 0.9800
C133 H13I 0.9800
C133 H13J 0.9800
C134 C135 1.513(3)
C134 N32 1.514(3)
C134 H13K 0.9900
C134 H13L 0.9900
C135 C136 1.526(3)
C135 H13M 0.9900
C135 H13N 0.9900
C136 C137 1.511(3)
C136 H13O 0.9900
C136 H13P 0.9900
C137 H13Q 0.9800
C137 H13R 0.9800
C137 H13S 0.9800
C138 C139 1.477(3)
C138 N32 1.529(2)
C138 H13T 0.9900
C138 H13U 0.9900
C139 C140 1.524(3)
C139 H13V 0.9900
C139 H13W 0.9900
C140 C141 1.469(4)
C140 H14A 0.9900
C140 H14B 0.9900
C141 H14C 0.9800
C141 H14D 0.9800
C141 H14E 0.9800
C142 N32 1.520(3)
C142 C143 1.546(4)
C142 H14F 0.9900
C142 H14G 0.9900
C143 C144 1.547(3)
C143 H14H 0.9900
C143 H14I 0.9900
C144 C145 1.478(3)
C144 H14J 0.9900
C144 H14K 0.9900
C145 H14L 0.9800
C145 H14M 0.9800
C145 H14N 0.9800
C146 C147 1.483(3)
C146 N33 1.505(3)
C146 H14O 0.9900
C146 H14P 0.9900
C147 C148 1.554(3)
C147 H14Q 0.9900
C147 H14R 0.9900
C148 C149 1.440(3)
C148 H14S 0.9900
C148 H14T 0.9900
C149 H14U 0.9800
C149 H14V 0.9800
C149 H14W 0.9800
C150 C151 1.432(4)
C150 N33 1.511(3)
C150 H15A 0.9900
C150 H15B 0.9900
C151 C152 1.573(5)
C151 H15C 0.9900
C151 H15D 0.9900
C152 C153 1.500(6)
C152 H15E 0.9900
C152 H15F 0.9900
C153 H15G 0.9800
C153 H15H 0.9800
C153 H15I 0.9800
C154 C155 1.498(3)
C154 N33 1.505(3)
C154 H15J 0.9900
C154 H15K 0.9900
C155 C156 1.510(3)
C155 H15L 0.9900
C155 H15M 0.9900
C156 C157 1.476(3)
C156 H15N 0.9900
C156 H15O 0.9900
C157 H15P 0.9800
C157 H15Q 0.9800
C157 H15R 0.9800
C158 C159 1.505(4)
C158 N33 1.531(3)
C158 H15S 0.9900
C158 H15T 0.9900
C159 C160 1.582(4)
C159 H15U 0.9900
C159 H15V 0.9900
C160 C161 1.435(5)
C160 H61' 0.9900
C160 H16B 0.9900
C161 H16C 0.9800
C161 H16D 0.9800
C161 H16E 0.9800
C162 C163 1.488(4)
C162 N34 1.495(3)
C162 H37' 0.9900
C162 H35' 0.9900
C163 C164 1.533(4)
C163 H33' 0.9900
C163 H31' 0.9900
C164 C165 1.384(5)
C164 H59' 0.9900
C164 H57' 0.9900
C165 H36' 0.9800
C165 H34' 0.9800
C165 H32' 0.9800
C166 C167 1.511(4)
C166 N34 1.519(3)
C166 H16K 0.9900
C166 H16L 0.9900
C167 C168 1.543(3)
C167 H16M 0.9900
C167 H16N 0.9900
C168 C169 1.476(4)
C168 H16O 0.9900
C168 H16P 0.9900
C169 H60' 0.9800
C169 H55' 0.9800
C169 H53' 0.9800
C170 C171 1.498(4)
C170 N34 1.534(3)
C170 H51' 0.9900
C170 H49' 0.9900
C171 C172 1.517(6)
C171 H47' 0.9900
C171 H17D 0.9900
C172 C173 1.263(7)
C172 H19' 0.9900
C172 H17' 0.9900
C173 H45' 0.9800
C173 H43' 0.9800
C173 H41' 0.9800
C174 C175 1.494(3)
C174 N34 1.520(3)
C174 H44' 0.9900
C174 H42' 0.9900
C175 C176 1.531(4)
C175 H40' 0.9900
C175 H54' 0.9900
C176 C177 1.523(4)
C176 H18' 0.9900
C176 H39' 0.9900
C178 C179 1.425(7)
C178 N35 1.486(7)
C178 H48' 0.9900
C178 H46' 0.9900
C179 C180 1.532(8)
C179 H52' 0.9900
C179 H58' 0.9900
C180 C181 1.512(6)
C180 H18A 0.9900
C180 H18B 0.9900
C181 H18C 0.9800
C181 H18D 0.9800
C181 H18E 0.9800
C182 N35 1.548(4)
C182 C183 1.742(7)
C183 C184 1.430(9)
C183 H18H 0.9900
C183 H18I 0.9900
C184 C185 1.394(7)
C184 H18J 0.9900
C184 H18K 0.9900
C185 H18L 0.9800
C185 H18M 0.9800
C185 H18N 0.9800
C186 C187 1.502(6)
C186 N35 1.519(5)
C186 H18O 0.9900
C186 H18P 0.9900
C187 C188 1.400(6)
C187 H18Q 0.9900
C187 H18R 0.9900
C188 C189 1.689(9)
C188 H18S 0.9900
C188 H18T 0.9900
C189 H18U 0.9800
C189 H18V 0.9800
C189 H18W 0.9800
C190 C191 1.539(4)
C190 N35 1.566(3)
C191 C192 1.529(3)
C191 H19C 0.9900
C191 H19D 0.9900
C192 C193 1.495(3)
C192 H19E 0.9900
C192 H19F 0.9900
C193 H19G 0.9800
C193 H19H 0.9800
C193 H19I 0.9800
N1 O2 1.197(4)
N1 O1 1.246(3)
N2 H2A 0.8800
N3 H3A 0.8800
N4 H4 0.8800
N5 H5A 0.8800
N6 H6A 0.8800
N7 H7 0.8800
N8 H8 0.8800
N9 H9A 0.8800
N10 O8 1.216(3)
N10 O7 1.232(3)
N11 O10 1.207(4)
N11 O9 1.240(4)
N12 H12' 0.8800
N13 H13 0.8800
N14 H14 0.8800
N15 H15 0.8800
N16 H38' 0.8800
N17 H56' 0.8800
N18 H18 0.8800
N19 H50' 0.8800
N20 O16 1.222(3)
N20 O15 1.254(3)
N21 O17 1.219(3)
N21 O18 1.230(3)
N22 H22 0.8800
N23 H23A 0.8800
N24 H24A 0.8800
N25 H25 0.8800
N26 H26A 0.8800
N27 H27A 0.8800
N28 H28 0.8800
N29 H29 0.8800
N30 O24 1.209(3)
N30 O23 1.244(3)
O25 P1 1.5347(15)
O26 P1 1.5439(14)
O27 P1 1.5385(12)
O28 P1 1.5277(13)
O29 P2 1.5482(12)
O30 P2 1.5431(11)
O31 P2 1.5361(13)
O32 P2 1.5291(13)
O33 H33A 0.8400
C211 C212 1.208(9)
C211 N36' 1.412(8)
C211 C210 1.733(11)
C204 C205 1.354(7)
C204 C203 1.872(10)
C201 C200 1.430(11)
C200 C199 1.630(11)
C199 N36' 1.534(7)
C206 C205 1.297(8)
C196 C195 1.377(11)
C196 C197 1.625(14)
C195 N36' 1.612(8)
C203 N36' 1.549(9)
C197 C198 2.009(18)
C210 C208 2.19(2)
C207 C208 1.811(19)

loop_
_platon_squeeze_void_nr
_platon_squeeze_void_average_x
_platon_squeeze_void_average_y
_platon_squeeze_void_average_z
_platon_squeeze_void_volume
_platon_squeeze_void_count_electrons
_platon_squeeze_void_content
1 0.000 0.000 0.500 1410 172 ' '
2 0.131 0.846 0.191 22 2 ' '
3 0.168 0.660 0.854 17 2 ' '
4 0.500 0.000 0.000 343 52 ' '
5 0.406 0.093 0.500 7 0 ' '
6 0.594 0.907 0.500 7 0 ' '
7 0.832 0.340 0.146 17 2 ' '
8 0.869 0.154 0.809 22 2 ' '
